data_4104262
loop_
_publ_author_name
'Heather R. Lucas'
'Lei Li'
'Amy A. Narducci Sarjeant'
'Michael A. Vance'
'Edward I. Solomon'
'Kenneth D. Karlin'

_publ_section_title
;
 Toluene and Ethylbenzene Aliphatic C-H Bond Oxidations Initiated by a
 Dicopper(II)-\m-1,2-Peroxo Complex
;
_journal_name_full 'Journal of the American Chemical Society'
_journal_page_first 3230
_journal_page_last 3245
_journal_paper_doi 10.1021/ja807081d
_journal_volume 131
_journal_year 2009
_chemical_formula_moiety 'C94 H108 Cu4 N12 O10, 4(C24 B F20), 1.4(C4 H10 O)'
_chemical_formula_sum 'C195.6 H122 B4 Cu4 F80 N12 O11.4'
_chemical_formula_weight 4640.05
_chemical_name_systematic
; 
 ? 
;
_space_group_IT_number 2
_symmetry_cell_setting triclinic
_symmetry_space_group_name_Hall '-P 1'
_symmetry_space_group_name_H-M 'P -1'
_atom_sites_solution_hydrogens geom
_atom_sites_solution_primary direct
_atom_sites_solution_secondary difmap
_audit_creation_date
;
'Thu Jun 08 14:43:08 2006'
;
_audit_creation_method SHELXL-97
_cell_angle_alpha 115.41(3)
_cell_angle_beta 109.99(2)
_cell_angle_gamma 94.716(19)
_cell_formula_units_Z 1
_cell_length_a 17.232(3)
_cell_length_b 18.005(6)
_cell_length_c 18.767(6)
_cell_measurement_reflns_used 5074
_cell_measurement_temperature 110
_cell_measurement_theta_max 24.9998
_cell_measurement_theta_min 3.7767
_cell_volume 4759(3)
_computing_cell_refinement 'Oxford Diffraction CrysAlis RED'
_computing_data_collection 'Oxford Diffraction CrysAlis CCD'
_computing_data_reduction 'Oxford Diffraction CrysAlis RED'
_computing_molecular_graphics 'Sheldrick, G.M. (2000). SHELXTL v6.10.'
_computing_publication_material 'Sheldrick, G.M. (2000). SHELXTL v6.10.'
_computing_structure_refinement 'Sheldrick, G.M. (2000). SHELXTL v6.10.'
_computing_structure_solution 'Sheldrick, G.M. (2000). SHELXTL v6.10.'
_diffrn_ambient_temperature 110
_diffrn_detector_area_resol_mean 15.9890
_diffrn_measured_fraction_theta_full 0.982
_diffrn_measured_fraction_theta_max 0.982
_diffrn_measurement_details 'see scan set'
_diffrn_measurement_device Kappa
_diffrn_measurement_device_type Xcalibur3
_diffrn_measurement_method ' omega scans'
_diffrn_orient_matrix_UB_11 -0.0026401117
_diffrn_orient_matrix_UB_12 -0.0437720545
_diffrn_orient_matrix_UB_13 -0.0246595922
_diffrn_orient_matrix_UB_21 0.0455456474
_diffrn_orient_matrix_UB_22 0.0095521954
_diffrn_orient_matrix_UB_23 0.0182982644
_diffrn_orient_matrix_UB_31 -0.0003538249
_diffrn_orient_matrix_UB_32 -0.0066279668
_diffrn_orient_matrix_UB_33 0.0345091361
_diffrn_radiation_monochromator graphite
_diffrn_radiation_source 'Enhance (Mo) X-ray Source'
_diffrn_radiation_type 'Mo K\a'
_diffrn_radiation_wavelength 0.71073
_diffrn_reflns_av_R_equivalents 0.1489
_diffrn_reflns_av_sigmaI/netI 0.3209
_diffrn_reflns_limit_h_max 20
_diffrn_reflns_limit_h_min -20
_diffrn_reflns_limit_k_max 21
_diffrn_reflns_limit_k_min -21
_diffrn_reflns_limit_l_max 22
_diffrn_reflns_limit_l_min -22
_diffrn_reflns_number 40552
_diffrn_reflns_resolution_max 0.84
_diffrn_reflns_theta_full 25.03
_diffrn_reflns_theta_max 25.03
_diffrn_reflns_theta_min 3.78
_diffrn_source_current 40
_diffrn_source_power 2
_diffrn_source_voltage 50
_diffrn_standards_interval_count 1
_diffrn_standards_interval_time 50
_exptl_absorpt_coefficient_mu 0.585
_exptl_absorpt_correction_T_max 0.980
_exptl_absorpt_correction_T_min 0.811
_exptl_absorpt_correction_type analytical
_exptl_absorpt_process_details
;
CrysAlis RED, Oxford Diffraction Ltd.,
Version 1.171.29.5 (release 22-02-2006 CrysAlis171 .NET)
(compiled Feb 22 2006,13:01:44)
Analytical numeric absorption correction using a multifaceted crystal
        model based on expressions derived by R.C. Clark & J.S. Reid.
(Clark, R. C. & Reid, J. S. (1995). Acta Cryst. A51, 887-897)
;
_exptl_crystal_colour 'pale blue'
_exptl_crystal_density_diffrn 1.619
_exptl_crystal_density_method 'not measured'
_exptl_crystal_description plate
_exptl_crystal_F_000 2327
_exptl_crystal_size_max 0.3439
_exptl_crystal_size_mid 0.0988
_exptl_crystal_size_min 0.0169
_refine_diff_density_max 0.655
_refine_diff_density_min -0.463
_refine_diff_density_rms 0.094
_refine_ls_extinction_method none
_refine_ls_goodness_of_fit_ref 0.868
_refine_ls_hydrogen_treatment constr
_refine_ls_matrix_type full
_refine_ls_number_parameters 1406
_refine_ls_number_reflns 16536
_refine_ls_number_restraints 0
_refine_ls_restrained_S_all 0.868
_refine_ls_R_factor_all 0.2570
_refine_ls_R_factor_gt 0.0883
_refine_ls_shift/su_max 0.003
_refine_ls_shift/su_mean 0.000
_refine_ls_structure_factor_coef Fsqd
_refine_ls_weighting_details 'calc w=1/[\s^2^(Fo^2^)+(0.0788P)^2^+0.0000P] where P=(Fo^2^+2Fc^2^)/3'
_refine_ls_weighting_scheme calc
_refine_ls_wR_factor_gt 0.1580
_refine_ls_wR_factor_ref 0.2072
_reflns_number_gt 5665
_reflns_number_total 16536
_reflns_threshold_expression >2sigma(I)
_cod_data_source_file ja807081d_si_005.cif
_cod_data_source_block x0252
_cod_original_sg_symbol_H-M 'P-1   '
_cod_original_formula_sum 'C195.60 H122 B4 Cu4 F80 N12 O11.40'
_cod_database_code 4104262
_audit_creation_method_reference
;
CrysAlis RED, Oxford Diffraction Ltd.,
Version 1.171.29.5 (release 22-02-2006 CrysAlis171 .NET)
(compiled Feb 22 2006,13:01:44)
;
_computing_data_collection_reference
;
CrysAlis CCD, Oxford Diffraction Ltd.,
Version 1.171.29.5 (release 22-02-2006 CrysAlis171 .NET)
(compiled Feb 22 2006,13:01:44)
;
_computing_cell_refinment_reference
;
CrysAlis RED, Oxford Diffraction Ltd.,
Version 1.171.29.5 (release 22-02-2006 CrysAlis171 .NET)
(compiled Feb 22 2006,13:01:44)
;
_computing_data_reduction_reference
;
CrysAlis RED, Oxford Diffraction Ltd.,
Version 1.171.29.5 (release 22-02-2006 CrysAlis171 .NET)
(compiled Feb 22 2006,13:01:44)
;
_cell_measurement_resolution_max 0.84
_jhu_your_name_here 'Dr. Amy A Sarjeant'
_jhu_your_lab_here 'NCB 240'
_jhu_your_phone_number_here x6-8569
_jhu_your_email_here xray@jhu.edu
_jhu_institutional_source 'Karlin Lab'
_jhu_submitting_scientist 'Heather Lucas'
_jhu_scientist_phone x6-6161
_jhu_scientist_email hlucas4@jhu.edu
_jhu_identifying_number x0252
_jhu_xray_labbook II-6
_jhu_crystalization_labbook 'HRL-178 - 107'
_jhu_crystalization_solvent 'Toluene, Pentane, Diethyl Ether'
_jhu_crystalization_method
;
;
_jhu_diffraction_detector_distance 50
_jhu_quality_factor 4

loop_
_symmetry_equiv_pos_as_xyz
'x, y, z'
'-x, -y, -z'

loop_
_atom_site_label
_atom_site_type_symbol
_atom_site_fract_x
_atom_site_fract_y
_atom_site_fract_z
_atom_site_U_iso_or_equiv
_atom_site_adp_type
_atom_site_occupancy
_atom_site_symmetry_multiplicity
_atom_site_calc_flag
_atom_site_refinement_flags
Cu1 Cu 0.41179(7) -0.05598(7) -0.01293(6) 0.0252(3) Uani 1 1 d .
Cu2 Cu 0.69521(8) 0.14527(7) 0.33091(7) 0.0403(4) Uani 1 1 d .
O1 O 0.2883(4) -0.0963(3) 0.1665(3) 0.0316(16) Uani 1 1 d .
O2 O 0.5440(4) 0.0417(3) 0.0897(3) 0.0269(15) Uani 1 1 d .
O3 O 0.5920(4) 0.0739(4) 0.2276(4) 0.0380(17) Uani 1 1 d .
O4 O 0.6763(4) 0.1250(4) 0.1826(3) 0.0309(15) Uani 1 1 d .
O5 O 0.6600(4) 0.1450(4) 0.4354(4) 0.0399(17) Uani 1 1 d .
N1 N 0.3503(4) 0.0348(4) 0.0028(4) 0.0236(17) Uani 1 1 d .
N2 N 0.3694(4) -0.0706(4) 0.0714(4) 0.0231(17) Uani 1 1 d .
N3 N 0.4552(4) -0.1568(4) -0.0161(4) 0.0205(17) Uani 1 1 d .
N4 N 0.6664(6) 0.2549(5) 0.3490(5) 0.037(2) Uani 1 1 d .
N5 N 0.8050(5) 0.2235(5) 0.4370(4) 0.039(2) Uani 1 1 d .
N6 N 0.7536(6) 0.0563(6) 0.3261(5) 0.045(2) Uani 1 1 d .
C1 C 0.3246(5) 0.0709(6) -0.0473(5) 0.029(2) Uani 1 1 d .
H1A H 0.3370 0.0532 -0.0968 0.035 Uiso 1 1 calc R
C2 C 0.2817(6) 0.1316(6) -0.0307(6) 0.032(2) Uani 1 1 d .
H2A H 0.2640 0.1561 -0.0675 0.039 Uiso 1 1 calc R
C3 C 0.2649(6) 0.1566(6) 0.0417(6) 0.042(3) Uani 1 1 d .
H3A H 0.2360 0.1998 0.0561 0.051 Uiso 1 1 calc R
C4 C 0.2889(6) 0.1203(6) 0.0920(5) 0.033(2) Uani 1 1 d .
H4A H 0.2765 0.1371 0.1415 0.039 Uiso 1 1 calc R
C5 C 0.3321(5) 0.0577(5) 0.0712(5) 0.023(2) Uani 1 1 d .
C6 C 0.3653(5) 0.0176(5) 0.1254(5) 0.024(2) Uani 1 1 d .
H6A H 0.3275 0.0149 0.1543 0.029 Uiso 1 1 calc R
H6B H 0.4234 0.0529 0.1711 0.029 Uiso 1 1 calc R
C7 C 0.4392(5) -0.0999(5) 0.1186(5) 0.027(2) Uani 1 1 d .
H7A H 0.4915 -0.0519 0.1600 0.032 Uiso 1 1 calc R
H7B H 0.4199 -0.1224 0.1512 0.032 Uiso 1 1 calc R
C8 C 0.4570(5) -0.1684(6) 0.0505(5) 0.023(2) Uani 1 1 d .
C9 C 0.4791(5) -0.2383(5) 0.0548(6) 0.032(2) Uani 1 1 d .
H9A H 0.4804 -0.2471 0.1015 0.038 Uiso 1 1 calc R
C10 C 0.4994(6) -0.2953(6) -0.0081(6) 0.043(3) Uani 1 1 d .
H10A H 0.5161 -0.3431 -0.0048 0.051 Uiso 1 1 calc R
C11 C 0.4951(6) -0.2821(6) -0.0758(5) 0.030(2) Uani 1 1 d .
H11A H 0.5067 -0.3223 -0.1214 0.036 Uiso 1 1 calc R
C12 C 0.4748(5) -0.2127(5) -0.0781(5) 0.029(2) Uani 1 1 d .
H12A H 0.4742 -0.2029 -0.1242 0.034 Uiso 1 1 calc R
C13 C 0.2874(6) -0.1326(5) 0.0292(5) 0.027(2) Uani 1 1 d .
C14 C 0.2519(5) -0.1852(5) -0.0597(5) 0.025(2) Uani 1 1 d .
H14A H 0.2771 -0.1736 -0.0929 0.029 Uiso 1 1 calc R
C15 C 0.1805(5) -0.2548(5) -0.1024(5) 0.027(2) Uani 1 1 d .
C16 C 0.1416(6) -0.2665(6) -0.0541(6) 0.040(3) Uani 1 1 d .
H16A H 0.0913 -0.3121 -0.0824 0.048 Uiso 1 1 calc R
C17 C 0.1734(6) -0.2143(6) 0.0340(6) 0.039(3) Uani 1 1 d .
H17A H 0.1442 -0.2236 0.0655 0.047 Uiso 1 1 calc R
C18 C 0.2475(6) -0.1483(5) 0.0776(5) 0.027(2) Uani 1 1 d .
C19 C 0.1508(6) -0.3174(6) -0.2001(5) 0.036(3) Uani 1 1 d .
C20 C 0.2273(6) -0.3469(6) -0.2173(6) 0.047(3) Uani 1 1 d .
H20A H 0.2520 -0.3733 -0.1818 0.070 Uiso 1 1 calc R
H20B H 0.2709 -0.2976 -0.2020 0.070 Uiso 1 1 calc R
H20C H 0.2075 -0.3887 -0.2789 0.070 Uiso 1 1 calc R
C21 C 0.1171(6) -0.2702(6) -0.2512(5) 0.046(3) Uani 1 1 d .
H21A H 0.1638 -0.2226 -0.2343 0.069 Uiso 1 1 calc R
H21B H 0.0706 -0.2481 -0.2383 0.069 Uiso 1 1 calc R
H21C H 0.0955 -0.3098 -0.3137 0.069 Uiso 1 1 calc R
C22 C 0.0772(6) -0.3938(6) -0.2345(6) 0.052(3) Uani 1 1 d .
H22A H 0.0971 -0.4286 -0.2074 0.078 Uiso 1 1 calc R
H22B H 0.0568 -0.4282 -0.2977 0.078 Uiso 1 1 calc R
H22C H 0.0303 -0.3739 -0.2208 0.078 Uiso 1 1 calc R
C23 C 0.2515(6) -0.1100(6) 0.2172(6) 0.050(3) Uani 1 1 d .
H23A H 0.2829 -0.0652 0.2779 0.075 Uiso 1 1 calc R
H23B H 0.2542 -0.1658 0.2128 0.075 Uiso 1 1 calc R
H23C H 0.1914 -0.1085 0.1963 0.075 Uiso 1 1 calc R
C24 C 0.6050(6) 0.0809(5) 0.1651(6) 0.025(2) Uani 1 1 d .
C25 C 0.5892(8) 0.2593(7) 0.3054(6) 0.051(3) Uani 1 1 d .
H25A H 0.5445 0.2079 0.2655 0.062 Uiso 1 1 calc R
C26 C 0.5719(9) 0.3358(8) 0.3164(7) 0.066(4) Uani 1 1 d .
H26A H 0.5177 0.3394 0.2839 0.079 Uiso 1 1 calc R
C27 C 0.6394(9) 0.4064(8) 0.3779(7) 0.065(4) Uani 1 1 d .
H27A H 0.6305 0.4609 0.3889 0.078 Uiso 1 1 calc R
C28 C 0.7182(8) 0.4032(7) 0.4241(6) 0.057(3) Uani 1 1 d .
H28A H 0.7631 0.4537 0.4670 0.069 Uiso 1 1 calc R
C29 C 0.7298(8) 0.3230(6) 0.4058(6) 0.045(3) Uani 1 1 d .
C30 C 0.8150(7) 0.3102(6) 0.4433(6) 0.049(3) Uani 1 1 d .
H30A H 0.8462 0.3550 0.5049 0.059 Uiso 1 1 calc R
H30B H 0.8490 0.3153 0.4116 0.059 Uiso 1 1 calc R
C31 C 0.8715(7) 0.1846(7) 0.4180(6) 0.056(3) Uani 1 1 d .
H31A H 0.9231 0.2044 0.4727 0.067 Uiso 1 1 calc R
H31B H 0.8879 0.2019 0.3805 0.067 Uiso 1 1 calc R
C32 C 0.8381(9) 0.0877(8) 0.3720(7) 0.052(3) Uani 1 1 d .
C33 C 0.8883(8) 0.0328(9) 0.3729(7) 0.066(3) Uani 1 1 d .
H33A H 0.9485 0.0557 0.4061 0.079 Uiso 1 1 calc R
C34 C 0.8554(12) -0.0520(10) 0.3286(9) 0.085(5) Uani 1 1 d .
H34A H 0.8914 -0.0889 0.3307 0.102 Uiso 1 1 calc R
C35 C 0.7666(12) -0.0850(9) 0.2790(9) 0.087(5) Uani 1 1 d .
H35A H 0.7410 -0.1449 0.2452 0.104 Uiso 1 1 calc R
C36 C 0.7181(8) -0.0288(8) 0.2807(7) 0.053(3) Uani 1 1 d .
H36A H 0.6576 -0.0501 0.2489 0.063 Uiso 1 1 calc R
C37 C 0.8049(6) 0.2278(6) 0.5178(6) 0.037(3) Uani 1 1 d .
C38 C 0.8764(6) 0.2700(6) 0.5954(6) 0.051(3) Uani 1 1 d .
H38A H 0.9277 0.2937 0.5955 0.062 Uiso 1 1 calc R
C39 C 0.8783(7) 0.2802(6) 0.6735(6) 0.045(3) Uani 1 1 d .
C40 C 0.8013(7) 0.2458(6) 0.6678(6) 0.046(3) Uani 1 1 d .
H40A H 0.7978 0.2530 0.7197 0.055 Uiso 1 1 calc R
C41 C 0.7297(7) 0.2018(6) 0.5922(6) 0.038(3) Uani 1 1 d .
H41A H 0.6786 0.1777 0.5924 0.045 Uiso 1 1 calc R
C42 C 0.7298(6) 0.1914(6) 0.5148(5) 0.030(2) Uani 1 1 d .
C43 C 0.9574(9) 0.3264(10) 0.7551(7) 0.081(4) Uani 1 1 d .
C44 C 0.9489(8) 0.3244(11) 0.8301(7) 0.126(7) Uani 1 1 d .
H44A H 0.9043 0.3517 0.8414 0.189 Uiso 1 1 calc R
H44B H 1.0036 0.3552 0.8815 0.189 Uiso 1 1 calc R
H44C H 0.9331 0.2650 0.8171 0.189 Uiso 1 1 calc R
C45 C 0.9882(11) 0.4133(9) 0.7752(8) 0.142(8) Uani 1 1 d .
H45A H 0.9456 0.4445 0.7852 0.213 Uiso 1 1 calc R
H45B H 0.9975 0.4130 0.7264 0.213 Uiso 1 1 calc R
H45C H 1.0423 0.4413 0.8275 0.213 Uiso 1 1 calc R
C46 C 1.0285(10) 0.2836(14) 0.7412(10) 0.161(9) Uani 1 1 d .
H46A H 1.0376 0.2855 0.6932 0.242 Uiso 1 1 calc R
H46B H 1.0115 0.2240 0.7273 0.242 Uiso 1 1 calc R
H46C H 1.0818 0.3140 0.7944 0.242 Uiso 1 1 calc R
C47 C 0.5773(7) 0.1477(7) 0.4336(6) 0.053(3) Uani 1 1 d .
H47A H 0.5635 0.1167 0.4617 0.080 Uiso 1 1 calc R
H47B H 0.5347 0.1211 0.3732 0.080 Uiso 1 1 calc R
H47C H 0.5766 0.2073 0.4648 0.080 Uiso 1 1 calc R
B1 B 0.1520(7) 0.2055(8) 0.3516(7) 0.042(3) Uani 1 1 d .
F1 F -0.0210(3) 0.1120(4) 0.2858(4) 0.0583(17) Uani 1 1 d .
F2 F -0.1420(4) 0.0389(4) 0.1253(4) 0.080(2) Uani 1 1 d .
F3 F -0.1087(4) 0.0447(4) -0.0039(4) 0.0714(19) Uani 1 1 d .
F4 F 0.0502(4) 0.1301(4) 0.0347(3) 0.0609(17) Uani 1 1 d .
F5 F 0.1695(3) 0.2052(3) 0.1934(3) 0.0451(15) Uani 1 1 d .
F6 F 0.2449(3) 0.2527(3) 0.5319(3) 0.0500(15) Uani 1 1 d .
F7 F 0.2752(4) 0.1538(4) 0.6026(3) 0.0692(19) Uani 1 1 d .
F8 F 0.2163(4) -0.0191(4) 0.5005(3) 0.075(2) Uani 1 1 d .
F9 F 0.1265(4) -0.0877(4) 0.3263(4) 0.076(2) Uani 1 1 d .
F10 F 0.0939(3) 0.0095(3) 0.2544(3) 0.0514(15) Uani 1 1 d .
F11 F 0.0749(4) 0.2311(4) 0.4871(3) 0.0615(17) Uani 1 1 d .
F12 F 0.0452(4) 0.3745(4) 0.5800(4) 0.082(2) Uani 1 1 d .
F13 F 0.0688(5) 0.5113(5) 0.5548(4) 0.103(3) Uani 1 1 d .
F14 F 0.0995(4) 0.4888(4) 0.4144(4) 0.0721(19) Uani 1 1 d .
F15 F 0.1339(3) 0.3473(3) 0.3217(3) 0.0484(15) Uani 1 1 d .
F16 F 0.2742(3) 0.3877(3) 0.4864(3) 0.0495(15) Uani 1 1 d .
F17 F 0.4349(4) 0.4372(4) 0.5168(3) 0.0560(16) Uani 1 1 d .
F18 F 0.5095(4) 0.3287(4) 0.4312(3) 0.0669(18) Uani 1 1 d .
F19 F 0.4143(3) 0.1676(4) 0.3044(3) 0.0593(17) Uani 1 1 d .
F20 F 0.2505(3) 0.1135(3) 0.2684(3) 0.0448(14) Uani 1 1 d .
C101 C 0.0837(5) 0.1604(5) 0.2484(6) 0.030(2) Uani 1 1 d .
C102 C 0.0027(7) 0.1167(7) 0.2241(7) 0.047(3) Uani 1 1 d .
C103 C -0.0619(7) 0.0794(7) 0.1421(8) 0.054(3) Uani 1 1 d .
C104 C -0.0454(7) 0.0834(6) 0.0767(6) 0.045(3) Uani 1 1 d .
C105 C 0.0327(7) 0.1244(6) 0.0959(7) 0.040(3) Uani 1 1 d .
C106 C 0.0951(6) 0.1629(6) 0.1803(6) 0.034(2) Uani 1 1 d .
C107 C 0.1634(6) 0.1382(6) 0.3901(6) 0.036(2) Uani 1 1 d .
C108 C 0.2112(7) 0.1682(6) 0.4775(6) 0.050(3) Uani 1 1 d .
C109 C 0.2284(7) 0.1178(7) 0.5157(6) 0.053(3) Uani 1 1 d .
C110 C 0.1991(7) 0.0312(7) 0.4648(7) 0.053(3) Uani 1 1 d .
C111 C 0.1550(7) -0.0024(6) 0.3782(6) 0.052(3) Uani 1 1 d .
C112 C 0.1383(7) 0.0517(7) 0.3430(6) 0.047(3) Uani 1 1 d .
C113 C 0.1118(6) 0.2830(6) 0.4037(6) 0.044(3) Uani 1 1 d .
C114 C 0.0856(7) 0.2926(7) 0.4677(7) 0.051(3) Uani 1 1 d .
C115 C 0.0670(7) 0.3663(8) 0.5167(7) 0.059(3) Uani 1 1 d .
C116 C 0.0767(7) 0.4329(8) 0.5021(7) 0.059(3) Uani 1 1 d .
C117 C 0.0936(7) 0.4252(7) 0.4337(8) 0.061(3) Uani 1 1 d .
C118 C 0.1113(6) 0.3486(6) 0.3846(6) 0.042(3) Uani 1 1 d .
C119 C 0.2500(6) 0.2472(6) 0.3725(5) 0.030(2) Uani 1 1 d .
C120 C 0.3032(6) 0.3310(6) 0.4365(5) 0.027(2) Uani 1 1 d .
C121 C 0.3861(8) 0.3571(6) 0.4542(6) 0.042(3) Uani 1 1 d .
C122 C 0.4268(7) 0.3065(7) 0.4129(6) 0.038(3) Uani 1 1 d .
C123 C 0.3773(7) 0.2228(7) 0.3487(6) 0.040(3) Uani 1 1 d .
C124 C 0.2929(6) 0.1972(6) 0.3303(5) 0.033(2) Uani 1 1 d .
B2 B 0.4733(7) 0.6437(7) 0.2551(6) 0.035(3) Uani 1 1 d .
F21 F 0.4826(4) 0.5521(3) 0.0767(3) 0.0462(15) Uani 1 1 d .
F22 F 0.3595(4) 0.5096(4) -0.0741(3) 0.0594(17) Uani 1 1 d .
F23 F 0.2065(4) 0.5441(4) -0.0856(4) 0.0621(17) Uani 1 1 d .
F24 F 0.1822(4) 0.6254(4) 0.0618(3) 0.0626(17) Uani 1 1 d .
F25 F 0.3084(4) 0.6760(3) 0.2154(3) 0.0504(15) Uani 1 1 d .
F26 F 0.4343(4) 0.7945(3) 0.2233(3) 0.0525(16) Uani 1 1 d .
F27 F 0.4902(5) 0.9556(3) 0.3418(3) 0.084(2) Uani 1 1 d .
F28 F 0.5890(4) 1.0066(3) 0.5136(3) 0.072(2) Uani 1 1 d .
F29 F 0.6240(4) 0.8862(3) 0.5596(3) 0.0547(16) Uani 1 1 d .
F30 F 0.5711(4) 0.7219(3) 0.4396(3) 0.0472(15) Uani 1 1 d .
F31 F 0.4431(4) 0.4637(3) 0.1697(3) 0.0514(15) Uani 1 1 d .
F32 F 0.3635(4) 0.3517(4) 0.1956(4) 0.0693(18) Uani 1 1 d .
F33 F 0.2954(4) 0.4065(5) 0.3134(4) 0.082(2) Uani 1 1 d .
F34 F 0.3111(4) 0.5757(5) 0.4070(4) 0.077(2) Uani 1 1 d .
F35 F 0.3944(4) 0.6880(4) 0.3862(3) 0.0519(16) Uani 1 1 d .
F36 F 0.5813(3) 0.7216(3) 0.2006(3) 0.0487(15) Uani 1 1 d .
F37 F 0.7365(4) 0.7081(4) 0.2096(4) 0.0733(19) Uani 1 1 d .
F38 F 0.8139(4) 0.6140(4) 0.2753(4) 0.0636(17) Uani 1 1 d .
F39 F 0.7368(4) 0.5344(4) 0.3359(3) 0.0587(17) Uani 1 1 d .
F40 F 0.5826(3) 0.5474(3) 0.3296(3) 0.0467(15) Uani 1 1 d .
C201 C 0.4051(6) 0.6196(5) 0.1572(5) 0.028(2) Uani 1 1 d .
C202 C 0.4110(6) 0.5751(6) 0.0783(6) 0.034(2) Uani 1 1 d .
C203 C 0.3467(7) 0.5519(6) -0.0017(6) 0.042(3) Uani 1 1 d .
C204 C 0.2690(7) 0.5675(6) -0.0091(7) 0.042(3) Uani 1 1 d .
C205 C 0.2581(6) 0.6097(6) 0.0659(7) 0.036(2) Uani 1 1 d .
C206 C 0.3241(7) 0.6348(6) 0.1436(6) 0.038(3) Uani 1 1 d .
C207 C 0.4990(6) 0.7483(6) 0.3261(6) 0.033(2) Uani 1 1 d .
C208 C 0.4812(7) 0.8118(6) 0.3062(6) 0.046(3) Uani 1 1 d .
C209 C 0.5099(7) 0.8965(7) 0.3660(6) 0.055(3) Uani 1 1 d .
C210 C 0.5600(7) 0.9228(6) 0.4531(6) 0.046(3) Uani 1 1 d .
C211 C 0.5793(7) 0.8633(6) 0.4761(6) 0.042(3) Uani 1 1 d .
C212 C 0.5499(6) 0.7787(6) 0.4142(6) 0.037(3) Uani 1 1 d .
C213 C 0.4251(6) 0.5824(6) 0.2770(6) 0.037(3) Uani 1 1 d .
C214 C 0.4124(6) 0.4941(6) 0.2306(6) 0.034(2) Uani 1 1 d .
C215 C 0.3704(7) 0.4370(6) 0.2424(6) 0.048(3) Uani 1 1 d .
C216 C 0.3376(7) 0.4633(8) 0.3028(7) 0.051(3) Uani 1 1 d .
C217 C 0.3443(7) 0.5486(8) 0.3485(7) 0.054(3) Uani 1 1 d .
C218 C 0.3878(6) 0.6042(7) 0.3351(6) 0.042(3) Uani 1 1 d .
C219 C 0.5690(6) 0.6316(6) 0.2604(5) 0.032(2) Uani 1 1 d .
C220 C 0.6157(7) 0.6734(6) 0.2334(5) 0.035(2) Uani 1 1 d .
C221 C 0.6954(8) 0.6675(6) 0.2381(6) 0.041(3) Uani 1 1 d .
C222 C 0.7366(7) 0.6205(7) 0.2708(6) 0.046(3) Uani 1 1 d .
C223 C 0.6964(7) 0.5795(6) 0.3021(6) 0.037(3) Uani 1 1 d .
C224 C 0.6154(7) 0.5866(6) 0.2951(5) 0.034(3) Uani 1 1 d .
C1S C 0.1037(11) 0.3588(15) 0.1288(13) 0.109(8) Uani 0.70 1 d P
H1SA H 0.0782 0.3966 0.1643 0.163 Uiso 0.70 1 calc PR
H1SB H 0.1472 0.3423 0.1644 0.163 Uiso 0.70 1 calc PR
H1SC H 0.0589 0.3076 0.0799 0.163 Uiso 0.70 1 calc PR
C2S C 0.1433(11) 0.4031(13) 0.0961(13) 0.077(6) Uani 0.70 1 d P
H2SA H 0.0989 0.4182 0.0589 0.092 Uiso 0.70 1 calc PR
H2SB H 0.1857 0.4568 0.1455 0.092 Uiso 0.70 1 calc PR
O1S O 0.1827(8) 0.3553(7) 0.0499(7) 0.067(3) Uani 0.70 1 d P
C4S C 0.2227(11) 0.3937(11) 0.0189(10) 0.061(5) Uani 0.70 1 d P
H4SA H 0.2639 0.4483 0.0679 0.073 Uiso 0.70 1 calc PR
H4SB H 0.1796 0.4069 -0.0214 0.073 Uiso 0.70 1 calc PR
C5S C 0.2679(12) 0.3419(11) -0.0261(11) 0.086(7) Uani 0.70 1 d P
H5SA H 0.2978 0.3739 -0.0445 0.130 Uiso 0.70 1 calc PR
H5SB H 0.2269 0.2895 -0.0772 0.130 Uiso 0.70 1 calc PR
H5SC H 0.3096 0.3272 0.0129 0.130 Uiso 0.70 1 calc PR

loop_
_atom_site_aniso_label
_atom_site_aniso_U_11
_atom_site_aniso_U_22
_atom_site_aniso_U_33
_atom_site_aniso_U_23
_atom_site_aniso_U_13
_atom_site_aniso_U_12
Cu1 0.0363(7) 0.0166(6) 0.0238(6) 0.0093(5) 0.0142(5) 0.0088(6)
Cu2 0.0593(9) 0.0278(7) 0.0261(7) 0.0102(6) 0.0152(6) 0.0035(7)
O1 0.049(4) 0.026(4) 0.016(3) 0.006(3) 0.016(3) 0.006(3)
O2 0.037(4) 0.013(3) 0.015(3) 0.002(3) 0.000(3) 0.002(3)
O3 0.057(5) 0.031(4) 0.033(4) 0.017(3) 0.026(3) 0.012(3)
O4 0.034(4) 0.025(4) 0.019(3) 0.007(3) 0.001(3) 0.003(3)
O5 0.040(4) 0.041(4) 0.031(4) 0.015(3) 0.010(3) 0.001(4)
N1 0.033(5) 0.014(4) 0.019(4) 0.006(4) 0.011(4) 0.001(4)
N2 0.028(5) 0.018(4) 0.019(4) 0.006(4) 0.011(3) 0.000(4)
N3 0.027(4) 0.015(4) 0.024(4) 0.012(4) 0.013(4) 0.006(4)
N4 0.050(6) 0.043(6) 0.020(5) 0.017(5) 0.012(4) 0.021(5)
N5 0.038(5) 0.046(6) 0.039(5) 0.023(4) 0.019(4) 0.014(5)
N6 0.050(6) 0.061(7) 0.029(5) 0.027(5) 0.017(5) 0.009(5)
C1 0.030(6) 0.025(6) 0.026(5) 0.010(5) 0.008(4) 0.000(5)
C2 0.035(6) 0.024(6) 0.047(6) 0.023(5) 0.017(5) 0.021(5)
C3 0.045(7) 0.034(6) 0.048(7) 0.016(6) 0.023(6) 0.018(5)
C4 0.048(7) 0.022(5) 0.023(5) 0.006(5) 0.016(5) 0.004(5)
C5 0.027(5) 0.016(5) 0.023(5) 0.008(4) 0.011(4) 0.007(4)
C6 0.034(6) 0.011(5) 0.014(5) -0.006(4) 0.011(4) 0.002(4)
C7 0.026(5) 0.027(5) 0.022(5) 0.013(5) 0.003(4) 0.001(5)
C8 0.010(5) 0.033(6) 0.030(5) 0.017(5) 0.013(4) 0.002(4)
C9 0.039(6) 0.021(5) 0.045(6) 0.023(5) 0.019(5) 0.011(5)
C10 0.059(7) 0.028(6) 0.045(6) 0.016(5) 0.027(6) 0.022(6)
C11 0.047(6) 0.023(6) 0.029(5) 0.011(5) 0.024(5) 0.020(5)
C12 0.042(6) 0.025(6) 0.031(5) 0.018(5) 0.022(5) 0.012(5)
C13 0.039(6) 0.025(5) 0.025(5) 0.015(5) 0.019(5) 0.015(5)
C14 0.030(6) 0.028(6) 0.033(6) 0.025(5) 0.018(5) 0.018(5)
C15 0.027(6) 0.023(5) 0.025(5) 0.013(5) 0.003(5) 0.010(5)
C16 0.049(7) 0.033(6) 0.033(6) 0.013(5) 0.019(5) -0.001(5)
C17 0.051(7) 0.043(7) 0.039(6) 0.024(6) 0.028(6) 0.023(6)
C18 0.039(6) 0.016(5) 0.030(6) 0.009(5) 0.017(5) 0.020(5)
C19 0.045(7) 0.027(6) 0.029(6) 0.014(5) 0.008(5) -0.001(5)
C20 0.051(7) 0.038(7) 0.038(6) 0.002(5) 0.027(5) 0.005(6)
C21 0.043(6) 0.038(7) 0.030(6) 0.004(5) 0.007(5) -0.004(5)
C22 0.069(8) 0.040(7) 0.038(6) 0.015(5) 0.022(6) -0.001(6)
C23 0.067(8) 0.045(7) 0.035(6) 0.008(5) 0.036(6) 0.008(6)
C24 0.030(6) 0.012(5) 0.035(6) 0.013(5) 0.015(5) 0.011(5)
C25 0.086(10) 0.043(7) 0.042(7) 0.025(6) 0.037(7) 0.027(7)
C26 0.111(11) 0.043(8) 0.045(7) 0.022(7) 0.029(7) 0.033(8)
C27 0.118(11) 0.041(8) 0.043(8) 0.025(7) 0.037(8) 0.021(9)
C28 0.088(10) 0.043(8) 0.029(7) 0.014(6) 0.020(7) 0.007(7)
C29 0.079(9) 0.018(6) 0.013(5) 0.002(5) 0.005(6) -0.012(6)
C30 0.069(8) 0.037(7) 0.033(6) 0.018(5) 0.017(6) -0.006(6)
C31 0.061(8) 0.073(9) 0.039(6) 0.031(7) 0.020(6) 0.024(7)
C32 0.081(10) 0.065(9) 0.063(8) 0.046(8) 0.059(8) 0.056(9)
C33 0.072(9) 0.081(11) 0.052(8) 0.043(8) 0.019(7) 0.028(9)
C34 0.167(17) 0.056(11) 0.082(11) 0.046(9) 0.081(11) 0.068(11)
C35 0.158(16) 0.059(10) 0.073(10) 0.044(9) 0.066(11) 0.027(12)
C36 0.091(10) 0.042(8) 0.050(7) 0.037(7) 0.035(7) 0.021(8)
C37 0.049(7) 0.033(6) 0.036(6) 0.021(5) 0.021(6) 0.005(6)
C38 0.045(7) 0.042(7) 0.029(6) 0.004(5) -0.001(5) -0.019(6)
C39 0.046(7) 0.048(7) 0.022(6) 0.016(5) 0.003(5) -0.009(6)
C40 0.064(8) 0.037(7) 0.025(6) 0.010(5) 0.015(6) 0.002(6)
C41 0.059(7) 0.020(6) 0.041(6) 0.014(5) 0.030(6) 0.016(5)
C42 0.042(7) 0.024(6) 0.022(6) 0.012(5) 0.009(5) 0.011(5)
C43 0.075(10) 0.104(12) 0.033(7) 0.024(8) 0.010(7) -0.017(9)
C44 0.081(10) 0.202(19) 0.037(8) 0.051(10) -0.011(7) -0.036(11)
C45 0.215(19) 0.061(11) 0.048(9) 0.009(8) -0.010(10) -0.058(12)
C46 0.077(12) 0.28(3) 0.093(12) 0.100(16) 0.004(10) -0.015(15)
C47 0.056(8) 0.049(7) 0.032(6) 0.008(5) 0.011(5) 0.008(6)
B1 0.039(8) 0.040(8) 0.051(8) 0.020(7) 0.026(6) 0.011(6)
F1 0.051(4) 0.049(4) 0.067(4) 0.021(3) 0.029(3) 0.002(3)
F2 0.056(4) 0.055(4) 0.087(5) 0.010(4) 0.020(4) -0.001(4)
F3 0.060(4) 0.048(4) 0.057(4) 0.006(3) -0.001(3) 0.007(3)
F4 0.068(4) 0.053(4) 0.041(4) 0.019(3) 0.007(3) 0.010(3)
F5 0.044(4) 0.050(4) 0.043(3) 0.024(3) 0.019(3) 0.008(3)
F6 0.077(4) 0.030(3) 0.031(3) 0.005(3) 0.026(3) 0.002(3)
F7 0.106(5) 0.049(4) 0.043(4) 0.022(3) 0.028(4) -0.001(4)
F8 0.137(6) 0.046(4) 0.053(4) 0.030(4) 0.042(4) 0.025(4)
F9 0.132(6) 0.027(4) 0.058(4) 0.013(3) 0.042(4) 0.009(4)
F10 0.070(4) 0.025(3) 0.043(4) 0.008(3) 0.019(3) 0.004(3)
F11 0.068(4) 0.063(4) 0.061(4) 0.026(4) 0.040(3) 0.011(4)
F12 0.071(5) 0.097(6) 0.059(4) 0.013(4) 0.040(4) 0.026(4)
F13 0.111(6) 0.067(5) 0.067(5) -0.018(4) 0.031(4) 0.035(5)
F14 0.075(5) 0.036(4) 0.079(4) 0.016(4) 0.016(4) 0.025(4)
F15 0.058(4) 0.037(4) 0.055(4) 0.022(3) 0.030(3) 0.019(3)
F16 0.053(4) 0.032(3) 0.051(4) 0.010(3) 0.023(3) 0.003(3)
F17 0.061(4) 0.046(4) 0.048(4) 0.021(3) 0.016(3) 0.000(3)
F18 0.042(4) 0.067(5) 0.062(4) 0.015(4) 0.016(3) -0.005(4)
F19 0.046(4) 0.067(4) 0.047(4) 0.011(3) 0.020(3) 0.021(3)
F20 0.051(4) 0.037(4) 0.042(3) 0.011(3) 0.025(3) 0.015(3)
C101 0.014(5) 0.018(5) 0.049(6) 0.007(5) 0.016(5) 0.006(5)
C102 0.055(8) 0.046(7) 0.044(7) 0.023(6) 0.023(7) 0.025(7)
C103 0.029(7) 0.031(7) 0.073(9) 0.007(6) 0.017(7) -0.005(6)
C104 0.052(8) 0.029(6) 0.030(7) -0.001(5) 0.009(6) 0.027(6)
C105 0.028(7) 0.036(7) 0.046(7) 0.018(6) 0.008(6) 0.008(6)
C106 0.028(6) 0.031(6) 0.045(7) 0.017(5) 0.018(6) 0.011(5)
C107 0.043(6) 0.025(6) 0.042(7) 0.015(5) 0.023(5) 0.006(5)
C108 0.094(9) 0.021(6) 0.027(6) 0.002(5) 0.033(6) -0.005(6)
C109 0.086(9) 0.042(7) 0.019(6) 0.010(6) 0.019(6) 0.000(7)
C110 0.077(8) 0.037(7) 0.038(7) 0.022(6) 0.015(6) 0.001(6)
C111 0.076(8) 0.022(6) 0.032(7) 0.003(6) 0.011(6) -0.002(6)
C112 0.065(8) 0.036(7) 0.022(6) 0.002(6) 0.013(5) 0.005(6)
C113 0.037(6) 0.040(7) 0.053(7) 0.024(6) 0.018(6) 0.009(6)
C114 0.063(8) 0.042(7) 0.059(7) 0.023(6) 0.039(7) 0.015(6)
C115 0.066(9) 0.057(9) 0.056(8) 0.018(7) 0.040(7) 0.017(7)
C116 0.044(7) 0.063(9) 0.030(7) -0.004(7) 0.006(6) 0.023(7)
C117 0.062(8) 0.029(7) 0.079(9) 0.021(7) 0.020(7) 0.016(6)
C118 0.040(7) 0.027(6) 0.030(6) 0.001(5) 0.005(5) -0.008(5)
C119 0.045(6) 0.028(6) 0.019(5) 0.011(5) 0.016(5) 0.009(5)
C120 0.026(6) 0.031(6) 0.026(5) 0.010(5) 0.017(5) 0.013(5)
C121 0.066(9) 0.028(6) 0.024(6) 0.011(5) 0.013(6) 0.007(7)
C122 0.047(7) 0.035(7) 0.024(6) 0.014(5) 0.008(5) -0.001(6)
C123 0.042(7) 0.053(7) 0.048(7) 0.026(6) 0.038(6) 0.040(6)
C124 0.036(7) 0.031(6) 0.023(5) 0.006(5) 0.012(5) 0.010(5)
B2 0.056(8) 0.033(7) 0.020(6) 0.013(5) 0.020(6) 0.019(6)
F21 0.060(4) 0.041(4) 0.027(3) 0.005(3) 0.021(3) 0.017(3)
F22 0.077(4) 0.057(4) 0.017(3) 0.002(3) 0.012(3) 0.016(4)
F23 0.063(4) 0.055(4) 0.046(4) 0.022(3) 0.003(3) 0.016(3)
F24 0.056(4) 0.080(5) 0.067(4) 0.044(4) 0.026(3) 0.040(4)
F25 0.081(4) 0.050(4) 0.045(3) 0.031(3) 0.038(3) 0.043(3)
F26 0.101(5) 0.027(3) 0.023(3) 0.014(3) 0.014(3) 0.024(3)
F27 0.160(7) 0.023(3) 0.045(4) 0.014(3) 0.020(4) 0.028(4)
F28 0.118(5) 0.027(4) 0.035(3) 0.003(3) 0.008(3) 0.021(4)
F29 0.083(4) 0.043(4) 0.031(3) 0.015(3) 0.018(3) 0.026(3)
F30 0.088(4) 0.033(3) 0.029(3) 0.018(3) 0.026(3) 0.034(3)
F31 0.079(4) 0.026(3) 0.054(4) 0.017(3) 0.034(3) 0.023(3)
F32 0.077(5) 0.034(4) 0.092(5) 0.039(4) 0.020(4) 0.008(4)
F33 0.069(5) 0.104(6) 0.110(5) 0.085(5) 0.035(4) 0.021(4)
F34 0.084(5) 0.114(6) 0.061(4) 0.057(4) 0.043(4) 0.029(4)
F35 0.072(4) 0.058(4) 0.048(4) 0.030(3) 0.041(3) 0.038(4)
F36 0.063(4) 0.048(4) 0.045(3) 0.034(3) 0.019(3) 0.016(3)
F37 0.083(5) 0.072(5) 0.074(4) 0.039(4) 0.040(4) 0.013(4)
F38 0.059(4) 0.060(4) 0.068(4) 0.023(4) 0.031(3) 0.025(4)
F39 0.069(4) 0.059(4) 0.060(4) 0.033(4) 0.028(3) 0.045(4)
F40 0.075(4) 0.052(4) 0.051(3) 0.042(3) 0.038(3) 0.045(3)
C201 0.046(7) 0.014(5) 0.026(5) 0.009(4) 0.018(5) 0.010(5)
C202 0.044(7) 0.022(5) 0.047(7) 0.021(5) 0.022(6) 0.026(5)
C203 0.067(8) 0.035(6) 0.015(6) 0.017(5) 0.001(6) 0.008(6)
C204 0.047(8) 0.038(7) 0.038(7) 0.020(6) 0.009(6) 0.019(6)
C205 0.033(6) 0.046(7) 0.051(7) 0.040(6) 0.016(6) 0.032(6)
C206 0.072(8) 0.027(6) 0.040(7) 0.022(5) 0.041(6) 0.028(6)
C207 0.063(7) 0.025(5) 0.035(6) 0.024(5) 0.029(5) 0.030(5)
C208 0.082(8) 0.023(6) 0.017(6) 0.001(5) 0.014(5) 0.010(6)
C209 0.101(9) 0.034(7) 0.043(7) 0.030(6) 0.026(7) 0.038(7)
C210 0.071(8) 0.024(6) 0.026(6) 0.009(5) 0.005(5) 0.016(6)
C211 0.073(8) 0.027(6) 0.014(5) 0.004(5) 0.010(5) 0.019(6)
C212 0.062(7) 0.036(7) 0.024(6) 0.021(5) 0.018(5) 0.028(6)
C213 0.055(7) 0.041(7) 0.041(6) 0.032(6) 0.029(6) 0.027(6)
C214 0.040(6) 0.031(6) 0.050(6) 0.028(6) 0.026(5) 0.016(5)
C215 0.064(8) 0.029(7) 0.049(7) 0.020(6) 0.021(6) 0.012(6)
C216 0.052(8) 0.066(9) 0.072(8) 0.064(8) 0.027(7) 0.015(7)
C217 0.071(9) 0.076(9) 0.042(7) 0.045(7) 0.031(6) 0.029(8)
C218 0.058(8) 0.049(7) 0.038(6) 0.032(6) 0.022(6) 0.027(6)
C219 0.065(7) 0.028(6) 0.006(5) 0.007(4) 0.015(5) 0.025(6)
C220 0.060(8) 0.023(6) 0.019(5) 0.004(5) 0.019(5) 0.018(6)
C221 0.064(8) 0.030(6) 0.035(6) 0.015(5) 0.026(6) 0.017(6)
C222 0.040(7) 0.044(7) 0.030(6) -0.002(5) 0.014(5) 0.018(6)
C223 0.057(8) 0.022(6) 0.028(6) 0.005(5) 0.019(5) 0.020(6)
C224 0.060(8) 0.036(6) 0.017(5) 0.013(5) 0.026(5) 0.017(6)
C1S 0.057(13) 0.16(2) 0.133(18) 0.088(18) 0.041(13) 0.065(15)
C2S 0.055(13) 0.092(16) 0.097(15) 0.067(14) 0.024(11) -0.001(12)
O1S 0.094(10) 0.061(8) 0.071(8) 0.041(7) 0.049(7) 0.028(7)
C4S 0.086(14) 0.061(12) 0.047(10) 0.038(10) 0.022(10) 0.032(11)
C5S 0.118(17) 0.044(12) 0.067(12) 0.034(11) 0.006(12) -0.016(12)

loop_
_atom_type_symbol
_atom_type_description
_atom_type_scat_dispersion_real
_atom_type_scat_dispersion_imag
_atom_type_scat_source
C C 0.0033 0.0016 'International Tables Vol C Tables 4.2.6.8 and 6.1.1.4'
H H 0.0000 0.0000 'International Tables Vol C Tables 4.2.6.8 and 6.1.1.4'
B B 0.0013 0.0007 'International Tables Vol C Tables 4.2.6.8 and 6.1.1.4'
N N 0.0061 0.0033 'International Tables Vol C Tables 4.2.6.8 and 6.1.1.4'
O O 0.0106 0.0060 'International Tables Vol C Tables 4.2.6.8 and 6.1.1.4'
F F 0.0171 0.0103 'International Tables Vol C Tables 4.2.6.8 and 6.1.1.4'
Cu Cu 0.3201 1.2651 'International Tables Vol C Tables 4.2.6.8 and 6.1.1.4'

loop_
_exptl_crystal_face_index_h
_exptl_crystal_face_index_k
_exptl_crystal_face_index_l
_exptl_crystal_face_perp_dist
-8.00 -12.00 26.00 0.3439
5.00 -20.00 -5.00 0.0662
23.00 -3.00 0.00 0.0169
-5.00 19.00 7.00 0.0680
7.00 15.00 -26.00 0.2957
-22.00 2.00 0.00 0.0215
16.00 8.00 3.00 0.0354
-16.00 -8.00 -3.00 0.0431
23.00 -8.00 -2.00 0.0231
23.00 -9.00 -8.00 0.0743

loop_
_geom_angle_atom_site_label_1
_geom_angle_atom_site_label_2
_geom_angle_atom_site_label_3
_geom_angle
_geom_angle_site_symmetry_1
_geom_angle_site_symmetry_3
O2 Cu1 N1 97.6(3) 2_655 .
O2 Cu1 N3 96.6(2) 2_655 .
N1 Cu1 N3 165.3(3) . .
O2 Cu1 N2 177.9(3) 2_655 .
N1 Cu1 N2 83.6(3) . .
N3 Cu1 N2 82.3(3) . .
O2 Cu1 O2 80.4(2) 2_655 .
N1 Cu1 O2 92.8(2) . .
N3 Cu1 O2 93.3(2) . .
N2 Cu1 O2 97.8(2) . .
O3 Cu2 N6 97.0(3) . .
O3 Cu2 N4 95.6(3) . .
N6 Cu2 N4 165.1(4) . .
O3 Cu2 N5 177.3(3) . .
N6 Cu2 N5 84.2(4) . .
N4 Cu2 N5 82.9(3) . .
O3 Cu2 O5 102.2(2) . .
N6 Cu2 O5 92.7(3) . .
N4 Cu2 O5 92.6(3) . .
N5 Cu2 O5 80.1(3) . .
C18 O1 C23 117.8(7) . .
C24 O2 Cu1 106.4(5) . 2_655
C24 O2 Cu1 152.9(5) . .
Cu1 O2 Cu1 99.6(2) 2_655 .
C24 O3 Cu2 104.8(6) . .
C42 O5 C47 117.7(7) . .
C42 O5 Cu2 109.4(5) . .
C47 O5 Cu2 122.4(5) . .
C5 N1 C1 119.3(8) . .
C5 N1 Cu1 112.3(5) . .
C1 N1 Cu1 128.4(6) . .
C13 N2 C6 111.8(6) . .
C13 N2 C7 110.5(6) . .
C6 N2 C7 115.0(6) . .
C13 N2 Cu1 114.0(5) . .
C6 N2 Cu1 102.4(5) . .
C7 N2 Cu1 102.7(5) . .
C12 N3 C8 120.8(7) . .
C12 N3 Cu1 127.4(5) . .
C8 N3 Cu1 111.7(5) . .
C29 N4 C25 121.9(9) . .
C29 N4 Cu2 114.8(7) . .
C25 N4 Cu2 123.3(7) . .
C31 N5 C37 109.8(7) . .
C31 N5 C30 112.1(8) . .
C37 N5 C30 111.2(7) . .
C31 N5 Cu2 104.0(6) . .
C37 N5 Cu2 112.4(6) . .
C30 N5 Cu2 107.1(6) . .
C32 N6 C36 120.2(11) . .
C32 N6 Cu2 112.4(8) . .
C36 N6 Cu2 127.3(8) . .
N1 C1 C2 123.1(8) . .
N1 C1 H1A 118.5 . .
C2 C1 H1A 118.5 . .
C1 C2 C3 117.4(8) . .
C1 C2 H2A 121.3 . .
C3 C2 H2A 121.3 . .
C4 C3 C2 120.6(9) . .
C4 C3 H3A 119.7 . .
C2 C3 H3A 119.7 . .
C3 C4 C5 119.4(8) . .
C3 C4 H4A 120.3 . .
C5 C4 H4A 120.3 . .
N1 C5 C4 120.3(7) . .
N1 C5 C6 116.3(7) . .
C4 C5 C6 123.3(7) . .
C5 C6 N2 110.9(6) . .
C5 C6 H6A 109.5 . .
N2 C6 H6A 109.5 . .
C5 C6 H6B 109.5 . .
N2 C6 H6B 109.5 . .
H6A C6 H6B 108.1 . .
C8 C7 N2 106.4(6) . .
C8 C7 H7A 110.4 . .
N2 C7 H7A 110.4 . .
C8 C7 H7B 110.4 . .
N2 C7 H7B 110.4 . .
H7A C7 H7B 108.6 . .
N3 C8 C9 119.3(8) . .
N3 C8 C7 116.4(8) . .
C9 C8 C7 124.2(7) . .
C10 C9 C8 120.2(8) . .
C10 C9 H9A 119.9 . .
C8 C9 H9A 119.9 . .
C9 C10 C11 118.7(9) . .
C9 C10 H10A 120.6 . .
C11 C10 H10A 120.6 . .
C12 C11 C10 120.2(8) . .
C12 C11 H11A 119.9 . .
C10 C11 H11A 119.9 . .
C11 C12 N3 120.7(7) . .
C11 C12 H12A 119.6 . .
N3 C12 H12A 119.6 . .
C14 C13 C18 118.5(8) . .
C14 C13 N2 119.6(7) . .
C18 C13 N2 121.4(7) . .
C13 C14 C15 122.3(8) . .
C13 C14 H14A 118.8 . .
C15 C14 H14A 118.8 . .
C16 C15 C14 117.7(8) . .
C16 C15 C19 122.7(8) . .
C14 C15 C19 119.6(8) . .
C15 C16 C17 121.8(9) . .
C15 C16 H16A 119.1 . .
C17 C16 H16A 119.1 . .
C16 C17 C18 120.7(8) . .
C16 C17 H17A 119.6 . .
C18 C17 H17A 119.6 . .
O1 C18 C17 125.4(8) . .
O1 C18 C13 115.8(8) . .
C17 C18 C13 118.8(8) . .
C22 C19 C21 106.5(7) . .
C22 C19 C15 112.7(7) . .
C21 C19 C15 108.5(7) . .
C22 C19 C20 110.5(8) . .
C21 C19 C20 108.6(7) . .
C15 C19 C20 109.9(7) . .
C19 C20 H20A 109.5 . .
C19 C20 H20B 109.5 . .
H20A C20 H20B 109.5 . .
C19 C20 H20C 109.5 . .
H20A C20 H20C 109.5 . .
H20B C20 H20C 109.5 . .
C19 C21 H21A 109.5 . .
C19 C21 H21B 109.5 . .
H21A C21 H21B 109.5 . .
C19 C21 H21C 109.5 . .
H21A C21 H21C 109.5 . .
H21B C21 H21C 109.5 . .
C19 C22 H22A 109.5 . .
C19 C22 H22B 109.5 . .
H22A C22 H22B 109.5 . .
C19 C22 H22C 109.5 . .
H22A C22 H22C 109.5 . .
H22B C22 H22C 109.5 . .
O1 C23 H23A 109.5 . .
O1 C23 H23B 109.5 . .
H23A C23 H23B 109.5 . .
O1 C23 H23C 109.5 . .
H23A C23 H23C 109.5 . .
H23B C23 H23C 109.5 . .
O4 C24 O2 123.5(8) . .
O4 C24 O3 119.2(8) . .
O2 C24 O3 117.3(8) . .
N4 C25 C26 122.2(11) . .
N4 C25 H25A 118.9 . .
C26 C25 H25A 118.9 . .
C27 C26 C25 114.5(12) . .
C27 C26 H26A 122.7 . .
C25 C26 H26A 122.7 . .
C28 C27 C26 124.1(12) . .
C28 C27 H27A 117.9 . .
C26 C27 H27A 117.9 . .
C27 C28 C29 116.8(11) . .
C27 C28 H28A 121.6 . .
C29 C28 H28A 121.6 . .
N4 C29 C28 120.5(11) . .
N4 C29 C30 117.2(9) . .
C28 C29 C30 122.1(10) . .
C29 C30 N5 110.2(8) . .
C29 C30 H30A 109.6 . .
N5 C30 H30A 109.6 . .
C29 C30 H30B 109.6 . .
N5 C30 H30B 109.6 . .
H30A C30 H30B 108.1 . .
N5 C31 C32 109.5(9) . .
N5 C31 H31A 109.8 . .
C32 C31 H31A 109.8 . .
N5 C31 H31B 109.8 . .
C32 C31 H31B 109.8 . .
H31A C31 H31B 108.2 . .
N6 C32 C33 119.3(12) . .
N6 C32 C31 115.7(10) . .
C33 C32 C31 125.0(12) . .
C34 C33 C32 122.2(13) . .
C34 C33 H33A 118.9 . .
C32 C33 H33A 118.9 . .
C33 C34 C35 118.5(15) . .
C33 C34 H34A 120.8 . .
C35 C34 H34A 120.8 . .
C36 C35 C34 118.0(14) . .
C36 C35 H35A 121.0 . .
C34 C35 H35A 121.0 . .
N6 C36 C35 121.8(13) . .
N6 C36 H36A 119.1 . .
C35 C36 H36A 119.1 . .
C42 C37 C38 119.6(8) . .
C42 C37 N5 118.5(8) . .
C38 C37 N5 121.8(8) . .
C37 C38 C39 124.1(9) . .
C37 C38 H38A 117.9 . .
C39 C38 H38A 117.9 . .
C40 C39 C38 114.1(8) . .
C40 C39 C43 124.2(9) . .
C38 C39 C43 121.7(9) . .
C41 C40 C39 123.7(9) . .
C41 C40 H40A 118.1 . .
C39 C40 H40A 118.1 . .
C40 C41 C42 121.0(9) . .
C40 C41 H41A 119.5 . .
C42 C41 H41A 119.5 . .
C37 C42 O5 118.9(7) . .
C37 C42 C41 117.4(8) . .
O5 C42 C41 123.7(8) . .
C45 C43 C39 111.2(12) . .
C45 C43 C44 110.8(13) . .
C39 C43 C44 113.8(10) . .
C45 C43 C46 105.4(14) . .
C39 C43 C46 108.3(11) . .
C44 C43 C46 107.0(13) . .
C43 C44 H44A 109.5 . .
C43 C44 H44B 109.5 . .
H44A C44 H44B 109.5 . .
C43 C44 H44C 109.5 . .
H44A C44 H44C 109.5 . .
H44B C44 H44C 109.5 . .
C43 C45 H45A 109.5 . .
C43 C45 H45B 109.5 . .
H45A C45 H45B 109.5 . .
C43 C45 H45C 109.5 . .
H45A C45 H45C 109.5 . .
H45B C45 H45C 109.5 . .
C43 C46 H46A 109.5 . .
C43 C46 H46B 109.5 . .
H46A C46 H46B 109.5 . .
C43 C46 H46C 109.5 . .
H46A C46 H46C 109.5 . .
H46B C46 H46C 109.5 . .
O5 C47 H47A 109.5 . .
O5 C47 H47B 109.5 . .
H47A C47 H47B 109.5 . .
O5 C47 H47C 109.5 . .
H47A C47 H47C 109.5 . .
H47B C47 H47C 109.5 . .
C119 B1 C107 103.1(8) . .
C119 B1 C101 115.0(8) . .
C107 B1 C101 113.4(8) . .
C119 B1 C113 109.4(8) . .
C107 B1 C113 111.7(8) . .
C101 B1 C113 104.3(8) . .
C102 C101 C106 112.3(9) . .
C102 C101 B1 118.6(8) . .
C106 C101 B1 129.0(8) . .
C101 C102 C103 125.3(9) . .
C101 C102 F1 119.7(9) . .
C103 C102 F1 114.8(10) . .
C102 C103 F2 120.4(11) . .
C102 C103 C104 119.2(10) . .
F2 C103 C104 120.3(11) . .
C105 C104 F3 122.8(10) . .
C105 C104 C103 118.6(10) . .
F3 C104 C103 118.7(11) . .
F4 C105 C104 119.9(9) . .
F4 C105 C106 120.2(9) . .
C104 C105 C106 119.9(10) . .
F5 C106 C101 120.1(8) . .
F5 C106 C105 115.1(8) . .
C101 C106 C105 124.7(9) . .
C112 C107 C108 112.9(9) . .
C112 C107 B1 126.6(9) . .
C108 C107 B1 120.0(9) . .
F6 C108 C109 115.2(9) . .
F6 C108 C107 119.9(9) . .
C109 C108 C107 124.9(9) . .
F7 C109 C110 120.7(10) . .
F7 C109 C108 120.3(9) . .
C110 C109 C108 119.0(9) . .
F8 C110 C111 120.9(10) . .
F8 C110 C109 120.0(9) . .
C111 C110 C109 119.1(10) . .
F9 C111 C110 120.3(10) . .
F9 C111 C112 120.2(9) . .
C110 C111 C112 119.5(10) . .
C107 C112 F10 121.8(9) . .
C107 C112 C111 124.4(9) . .
F10 C112 C111 113.8(9) . .
C118 C113 C114 115.6(10) . .
C118 C113 B1 115.9(9) . .
C114 C113 B1 128.4(9) . .
F11 C114 C113 122.2(10) . .
F11 C114 C115 114.3(10) . .
C113 C114 C115 123.5(11) . .
F12 C115 C116 119.3(11) . .
F12 C115 C114 121.9(11) . .
C116 C115 C114 118.7(10) . .
C115 C116 C117 121.2(11) . .
C115 C116 F13 121.7(11) . .
C117 C116 F13 117.2(12) . .
F14 C117 C116 122.9(11) . .
F14 C117 C118 119.0(11) . .
C116 C117 C118 118.0(11) . .
F15 C118 C113 122.2(9) . .
F15 C118 C117 115.2(10) . .
C113 C118 C117 122.4(10) . .
C124 C119 C120 112.1(8) . .
C124 C119 B1 119.7(9) . .
C120 C119 B1 128.1(8) . .
F16 C120 C121 115.2(9) . .
F16 C120 C119 121.1(8) . .
C121 C120 C119 123.7(9) . .
C122 C121 C120 123.0(10) . .
C122 C121 F17 115.2(10) . .
C120 C121 F17 121.8(10) . .
F18 C122 C121 124.8(10) . .
F18 C122 C123 119.2(10) . .
C121 C122 C123 115.9(10) . .
F19 C123 C124 120.1(9) . .
F19 C123 C122 119.3(9) . .
C124 C123 C122 120.6(9) . .
C123 C124 C119 124.7(9) . .
C123 C124 F20 116.4(8) . .
C119 C124 F20 118.8(8) . .
C213 B2 C201 102.9(8) . .
C213 B2 C219 113.9(8) . .
C201 B2 C219 113.1(7) . .
C213 B2 C207 114.5(7) . .
C201 B2 C207 112.2(8) . .
C219 B2 C207 100.8(7) . .
C202 C201 C206 110.7(8) . .
C202 C201 B2 128.8(9) . .
C206 C201 B2 120.1(8) . .
F21 C202 C203 115.4(9) . .
F21 C202 C201 120.3(8) . .
C203 C202 C201 124.3(9) . .
F22 C203 C204 119.4(8) . .
F22 C203 C202 119.5(10) . .
C204 C203 C202 121.0(9) . .
F23 C204 C203 121.5(9) . .
F23 C204 C205 120.8(10) . .
C203 C204 C205 117.7(9) . .
F24 C205 C206 120.6(9) . .
F24 C205 C204 119.9(9) . .
C206 C205 C204 119.6(9) . .
C205 C206 F25 116.3(9) . .
C205 C206 C201 126.6(8) . .
F25 C206 C201 117.1(8) . .
C208 C207 C212 113.6(8) . .
C208 C207 B2 126.4(8) . .
C212 C207 B2 119.8(8) . .
F26 C208 C209 114.4(9) . .
F26 C208 C207 121.9(8) . .
C209 C208 C207 123.7(9) . .
F27 C209 C208 120.5(9) . .
F27 C209 C210 119.4(9) . .
C208 C209 C210 120.1(9) . .
C211 C210 F28 120.4(8) . .
C211 C210 C209 118.7(9) . .
F28 C210 C209 120.9(9) . .
F29 C211 C210 120.0(8) . .
F29 C211 C212 120.1(9) . .
C210 C211 C212 119.8(9) . .
F30 C212 C211 117.9(8) . .
F30 C212 C207 117.9(8) . .
C211 C212 C207 124.1(9) . .
C218 C213 C214 112.2(8) . .
C218 C213 B2 128.2(9) . .
C214 C213 B2 119.5(8) . .
F31 C214 C215 117.6(9) . .
F31 C214 C213 118.4(8) . .
C215 C214 C213 124.0(9) . .
C214 C215 C216 120.6(10) . .
C214 C215 F32 119.8(10) . .
C216 C215 F32 119.5(9) . .
F33 C216 C215 120.3(11) . .
F33 C216 C217 120.7(11) . .
C215 C216 C217 118.9(9) . .
F34 C217 C218 121.5(11) . .
F34 C217 C216 120.0(10) . .
C218 C217 C216 118.5(10) . .
C217 C218 F35 114.4(9) . .
C217 C218 C213 125.7(10) . .
F35 C218 C213 120.0(9) . .
C224 C219 C220 111.7(9) . .
C224 C219 B2 127.1(8) . .
C220 C219 B2 121.1(8) . .
F36 C220 C221 116.7(9) . .
F36 C220 C219 119.5(9) . .
C221 C220 C219 123.8(9) . .
F37 C221 C222 117.2(10) . .
F37 C221 C220 121.1(10) . .
C222 C221 C220 121.7(10) . .
F38 C222 C221 122.3(11) . .
F38 C222 C223 119.4(11) . .
C221 C222 C223 118.4(10) . .
F39 C223 C224 123.2(9) . .
F39 C223 C222 119.1(10) . .
C224 C223 C222 117.8(10) . .
F40 C224 C223 113.7(9) . .
F40 C224 C219 119.6(9) . .
C223 C224 C219 126.7(9) . .
C2S C1S H1SA 109.5 . .
C2S C1S H1SB 109.5 . .
H1SA C1S H1SB 109.5 . .
C2S C1S H1SC 109.5 . .
H1SA C1S H1SC 109.5 . .
H1SB C1S H1SC 109.5 . .
O1S C2S C1S 111.9(17) . .
O1S C2S H2SA 109.2 . .
C1S C2S H2SA 109.2 . .
O1S C2S H2SB 109.2 . .
C1S C2S H2SB 109.2 . .
H2SA C2S H2SB 107.9 . .
C2S O1S C4S 115.0(14) . .
O1S C4S C5S 113.1(15) . .
O1S C4S H4SA 109.0 . .
C5S C4S H4SA 109.0 . .
O1S C4S H4SB 109.0 . .
C5S C4S H4SB 109.0 . .
H4SA C4S H4SB 107.8 . .
C4S C5S H5SA 109.5 . .
C4S C5S H5SB 109.5 . .
H5SA C5S H5SB 109.5 . .
C4S C5S H5SC 109.5 . .
H5SA C5S H5SC 109.5 . .
H5SB C5S H5SC 109.5 . .

loop_
_geom_bond_atom_site_label_1
_geom_bond_atom_site_label_2
_geom_bond_distance
_geom_bond_site_symmetry_2
Cu1 O2 1.938(5) 2_655
Cu1 N1 1.991(7) .
Cu1 N3 2.005(7) .
Cu1 N2 2.055(6) .
Cu1 O2 2.330(6) .
Cu2 O3 1.923(6) .
Cu2 N6 1.947(9) .
Cu2 N4 1.989(8) .
Cu2 N5 2.027(7) .
Cu2 O5 2.244(6) .
O1 C18 1.379(9) .
O1 C23 1.399(9) .
O2 C24 1.269(9) .
O2 Cu1 1.938(5) 2_655
O3 C24 1.320(9) .
O4 C24 1.259(9) .
O5 C42 1.380(10) .
O5 C47 1.419(10) .
N1 C5 1.327(9) .
N1 C1 1.337(10) .
N2 C13 1.445(10) .
N2 C6 1.496(10) .
N2 C7 1.513(10) .
N3 C12 1.342(10) .
N3 C8 1.344(9) .
N4 C29 1.302(11) .
N4 C25 1.332(12) .
N5 C31 1.459(12) .
N5 C37 1.487(10) .
N5 C30 1.505(12) .
N6 C32 1.331(13) .
N6 C36 1.347(12) .
C1 C2 1.355(11) .
C1 H1A 0.9500 .
C2 C3 1.379(11) .
C2 H2A 0.9500 .
C3 C4 1.340(11) .
C3 H3A 0.9500 .
C4 C5 1.392(11) .
C4 H4A 0.9500 .
C5 C6 1.477(11) .
C6 H6A 0.9900 .
C6 H6B 0.9900 .
C7 C8 1.491(11) .
C7 H7A 0.9900 .
C7 H7B 0.9900 .
C8 C9 1.370(11) .
C9 C10 1.367(12) .
C9 H9A 0.9500 .
C10 C11 1.371(11) .
C10 H10A 0.9500 .
C11 C12 1.339(11) .
C11 H11A 0.9500 .
C12 H12A 0.9500 .
C13 C14 1.380(10) .
C13 C18 1.412(11) .
C14 C15 1.391(11) .
C14 H14A 0.9500 .
C15 C16 1.367(11) .
C15 C19 1.544(11) .
C16 C17 1.372(11) .
C16 H16A 0.9500 .
C17 C18 1.383(11) .
C17 H17A 0.9500 .
C19 C22 1.520(11) .
C19 C21 1.543(12) .
C19 C20 1.544(12) .
C20 H20A 0.9800 .
C20 H20B 0.9800 .
C20 H20C 0.9800 .
C21 H21A 0.9800 .
C21 H21B 0.9800 .
C21 H21C 0.9800 .
C22 H22A 0.9800 .
C22 H22B 0.9800 .
C22 H22C 0.9800 .
C23 H23A 0.9800 .
C23 H23B 0.9800 .
C23 H23C 0.9800 .
C25 C26 1.377(14) .
C25 H25A 0.9500 .
C26 C27 1.371(14) .
C26 H26A 0.9500 .
C27 C28 1.360(14) .
C27 H27A 0.9500 .
C28 C29 1.383(14) .
C28 H28A 0.9500 .
C29 C30 1.480(14) .
C30 H30A 0.9900 .
C30 H30B 0.9900 .
C31 C32 1.524(15) .
C31 H31A 0.9900 .
C31 H31B 0.9900 .
C32 C33 1.367(14) .
C33 C34 1.338(16) .
C33 H33A 0.9500 .
C34 C35 1.400(17) .
C34 H34A 0.9500 .
C35 C36 1.363(16) .
C35 H35A 0.9500 .
C36 H36A 0.9500 .
C37 C42 1.372(11) .
C37 C38 1.373(12) .
C38 C39 1.384(12) .
C38 H38A 0.9500 .
C39 C40 1.366(12) .
C39 C43 1.479(14) .
C40 C41 1.357(12) .
C40 H40A 0.9500 .
C41 C42 1.385(11) .
C41 H41A 0.9500 .
C43 C45 1.447(17) .
C43 C44 1.480(14) .
C43 C46 1.54(2) .
C44 H44A 0.9800 .
C44 H44B 0.9800 .
C44 H44C 0.9800 .
C45 H45A 0.9800 .
C45 H45B 0.9800 .
C45 H45C 0.9800 .
C46 H46A 0.9800 .
C46 H46B 0.9800 .
C46 H46C 0.9800 .
C47 H47A 0.9800 .
C47 H47B 0.9800 .
C47 H47C 0.9800 .
B1 C119 1.629(14) .
B1 C107 1.651(14) .
B1 C101 1.651(14) .
B1 C113 1.683(15) .
F1 C102 1.384(10) .
F2 C103 1.369(10) .
F3 C104 1.343(10) .
F4 C105 1.324(10) .
F5 C106 1.321(9) .
F6 C108 1.345(10) .
F7 C109 1.356(10) .
F8 C110 1.338(10) .
F9 C111 1.346(11) .
F10 C112 1.371(9) .
F11 C114 1.321(11) .
F12 C115 1.318(11) .
F13 C116 1.384(12) .
F14 C117 1.347(12) .
F15 C118 1.356(10) .
F16 C120 1.324(9) .
F17 C121 1.355(10) .
F18 C122 1.328(11) .
F19 C123 1.357(10) .
F20 C124 1.376(10) .
C101 C102 1.360(12) .
C101 C106 1.376(11) .
C102 C103 1.369(13) .
C103 C104 1.380(13) .
C104 C105 1.329(13) .
C105 C106 1.385(12) .
C107 C112 1.358(12) .
C107 C108 1.379(12) .
C108 C109 1.373(13) .
C109 C110 1.364(13) .
C110 C111 1.348(12) .
C111 C112 1.392(13) .
C113 C118 1.372(13) .
C113 C114 1.373(12) .
C114 C115 1.390(15) .
C115 C116 1.350(15) .
C116 C117 1.364(15) .
C117 C118 1.420(14) .
C119 C124 1.372(12) .
C119 C120 1.422(12) .
C120 C121 1.343(12) .
C121 C122 1.339(13) .
C122 C123 1.406(13) .
C123 C124 1.363(12) .
B2 C213 1.599(13) .
B2 C201 1.643(13) .
B2 C219 1.656(14) .
B2 C207 1.681(13) .
F21 C202 1.339(10) .
F22 C203 1.349(10) .
F23 C204 1.321(10) .
F24 C205 1.345(10) .
F25 C206 1.365(9) .
F26 C208 1.361(9) .
F27 C209 1.351(10) .
F28 C210 1.354(10) .
F29 C211 1.336(9) .
F30 C212 1.329(9) .
F31 C214 1.345(9) .
F32 C215 1.373(11) .
F33 C216 1.329(10) .
F34 C217 1.335(11) .
F35 C218 1.366(11) .
F36 C220 1.333(10) .
F37 C221 1.353(10) .
F38 C222 1.324(11) .
F39 C223 1.335(10) .
F40 C224 1.347(9) .
C201 C202 1.394(11) .
C201 C206 1.403(12) .
C202 C203 1.380(12) .
C203 C204 1.364(13) .
C204 C205 1.371(12) .
C205 C206 1.357(12) .
C207 C208 1.374(12) .
C207 C212 1.399(11) .
C208 C209 1.362(13) .
C209 C210 1.395(12) .
C210 C211 1.343(12) .
C211 C212 1.370(12) .
C213 C218 1.380(12) .
C213 C214 1.400(12) .
C214 C215 1.345(12) .
C215 C216 1.360(14) .
C216 C217 1.371(15) .
C217 C218 1.362(13) .
C219 C224 1.385(12) .
C219 C220 1.406(12) .
C220 C221 1.361(13) .
C221 C222 1.357(13) .
C222 C223 1.392(13) .
C223 C224 1.378(13) .
C1S C2S 1.45(2) .
C1S H1SA 0.9800 .
C1S H1SB 0.9800 .
C1S H1SC 0.9800 .
C2S O1S 1.35(2) .
C2S H2SA 0.9900 .
C2S H2SB 0.9900 .
O1S C4S 1.353(16) .
C4S C5S 1.44(2) .
C4S H4SA 0.9900 .
C4S H4SB 0.9900 .
C5S H5SA 0.9800 .
C5S H5SB 0.9800 .
C5S H5SC 0.9800 .

loop_
_geom_torsion_atom_site_label_1
_geom_torsion_atom_site_label_2
_geom_torsion_atom_site_label_3
_geom_torsion_atom_site_label_4
_geom_torsion
_geom_torsion_site_symmetry_1
_geom_torsion_site_symmetry_4
O2 Cu1 O2 C24 -163.3(13) 2_655 .
N1 Cu1 O2 C24 99.5(12) . .
N3 Cu1 O2 C24 -67.2(12) . .
N2 Cu1 O2 C24 15.5(12) . .
O2 Cu1 O2 Cu1 0.0 2_655 2_655
N1 Cu1 O2 Cu1 -97.3(3) . 2_655
N3 Cu1 O2 Cu1 96.1(3) . 2_655
N2 Cu1 O2 Cu1 178.8(3) . 2_655
N6 Cu2 O3 C24 -93.8(5) . .
N4 Cu2 O3 C24 78.1(5) . .
N5 Cu2 O3 C24 22(7) . .
O5 Cu2 O3 C24 171.9(5) . .
O3 Cu2 O5 C42 177.5(5) . .
N6 Cu2 O5 C42 79.7(6) . .
N4 Cu2 O5 C42 -86.3(6) . .
N5 Cu2 O5 C42 -3.9(6) . .
O3 Cu2 O5 C47 -38.6(7) . .
N6 Cu2 O5 C47 -136.3(7) . .
N4 Cu2 O5 C47 57.6(7) . .
N5 Cu2 O5 C47 140.0(7) . .
O2 Cu1 N1 C5 -162.6(5) 2_655 .
N3 Cu1 N1 C5 32.8(13) . .
N2 Cu1 N1 C5 15.7(5) . .
O2 Cu1 N1 C5 -81.8(5) . .
O2 Cu1 N1 C1 19.7(7) 2_655 .
N3 Cu1 N1 C1 -144.9(10) . .
N2 Cu1 N1 C1 -162.0(7) . .
O2 Cu1 N1 C1 100.4(7) . .
O2 Cu1 N2 C13 -143(7) 2_655 .
N1 Cu1 N2 C13 91.0(6) . .
N3 Cu1 N2 C13 -84.7(6) . .
O2 Cu1 N2 C13 -177.0(5) . .
O2 Cu1 N2 C6 96(7) 2_655 .
N1 Cu1 N2 C6 -29.9(5) . .
N3 Cu1 N2 C6 154.4(5) . .
O2 Cu1 N2 C6 62.1(5) . .
O2 Cu1 N2 C7 -24(7) 2_655 .
N1 Cu1 N2 C7 -149.4(5) . .
N3 Cu1 N2 C7 34.9(5) . .
O2 Cu1 N2 C7 -57.5(5) . .
O2 Cu1 N3 C12 -23.2(7) 2_655 .
N1 Cu1 N3 C12 141.4(10) . .
N2 Cu1 N3 C12 158.6(7) . .
O2 Cu1 N3 C12 -104.0(7) . .
O2 Cu1 N3 C8 161.9(5) 2_655 .
N1 Cu1 N3 C8 -33.4(13) . .
N2 Cu1 N3 C8 -16.3(5) . .
O2 Cu1 N3 C8 81.2(5) . .
O3 Cu2 N4 C29 -167.3(6) . .
N6 Cu2 N4 C29 -20.4(15) . .
N5 Cu2 N4 C29 10.4(6) . .
O5 Cu2 N4 C29 90.1(6) . .
O3 Cu2 N4 C25 11.1(7) . .
N6 Cu2 N4 C25 158.0(10) . .
N5 Cu2 N4 C25 -171.2(7) . .
O5 Cu2 N4 C25 -91.5(7) . .
O3 Cu2 N5 C31 -84(7) . .
N6 Cu2 N5 C31 31.7(6) . .
N4 Cu2 N5 C31 -140.7(6) . .
O5 Cu2 N5 C31 125.5(6) . .
O3 Cu2 N5 C37 157(6) . .
N6 Cu2 N5 C37 -86.9(6) . .
N4 Cu2 N5 C37 100.7(6) . .
O5 Cu2 N5 C37 6.8(6) . .
O3 Cu2 N5 C30 35(7) . .
N6 Cu2 N5 C30 150.6(6) . .
N4 Cu2 N5 C30 -21.8(6) . .
O5 Cu2 N5 C30 -115.7(6) . .
O3 Cu2 N6 C32 159.2(6) . .
N4 Cu2 N6 C32 12.4(15) . .
N5 Cu2 N6 C32 -18.3(6) . .
O5 Cu2 N6 C32 -98.1(6) . .
O3 Cu2 N6 C36 -18.3(8) . .
N4 Cu2 N6 C36 -165.1(9) . .
N5 Cu2 N6 C36 164.1(8) . .
O5 Cu2 N6 C36 84.4(7) . .
C5 N1 C1 C2 1.3(12) . .
Cu1 N1 C1 C2 178.9(6) . .
N1 C1 C2 C3 0.2(13) . .
C1 C2 C3 C4 -1.3(13) . .
C2 C3 C4 C5 0.8(14) . .
C1 N1 C5 C4 -1.8(12) . .
Cu1 N1 C5 C4 -179.8(6) . .
C1 N1 C5 C6 -177.8(7) . .
Cu1 N1 C5 C6 4.3(9) . .
C3 C4 C5 N1 0.8(13) . .
C3 C4 C5 C6 176.5(8) . .
N1 C5 C6 N2 -31.4(10) . .
C4 C5 C6 N2 152.7(8) . .
C13 N2 C6 C5 -82.8(8) . .
C7 N2 C6 C5 150.3(6) . .
Cu1 N2 C6 C5 39.7(7) . .
C13 N2 C7 C8 75.4(7) . .
C6 N2 C7 C8 -156.9(6) . .
Cu1 N2 C7 C8 -46.6(6) . .
C12 N3 C8 C9 0.0(11) . .
Cu1 N3 C8 C9 175.3(6) . .
C12 N3 C8 C7 176.5(7) . .
Cu1 N3 C8 C7 -8.2(8) . .
N2 C7 C8 N3 38.3(9) . .
N2 C7 C8 C9 -145.4(8) . .
N3 C8 C9 C10 0.2(13) . .
C7 C8 C9 C10 -176.0(8) . .
C8 C9 C10 C11 -1.5(14) . .
C9 C10 C11 C12 2.6(14) . .
C10 C11 C12 N3 -2.4(14) . .
C8 N3 C12 C11 1.1(13) . .
Cu1 N3 C12 C11 -173.3(6) . .
C6 N2 C13 C14 126.0(8) . .
C7 N2 C13 C14 -104.7(8) . .
Cu1 N2 C13 C14 10.4(9) . .
C6 N2 C13 C18 -62.2(10) . .
C7 N2 C13 C18 67.2(9) . .
Cu1 N2 C13 C18 -177.7(6) . .
C18 C13 C14 C15 -2.5(12) . .
N2 C13 C14 C15 169.5(7) . .
C13 C14 C15 C16 4.7(12) . .
C13 C14 C15 C19 -172.6(8) . .
C14 C15 C16 C17 -2.9(13) . .
C19 C15 C16 C17 174.4(8) . .
C15 C16 C17 C18 -1.2(14) . .
C23 O1 C18 C17 -1.2(12) . .
C23 O1 C18 C13 -179.5(7) . .
C16 C17 C18 O1 -174.8(8) . .
C16 C17 C18 C13 3.4(13) . .
C14 C13 C18 O1 176.8(7) . .
N2 C13 C18 O1 4.9(11) . .
C14 C13 C18 C17 -1.6(12) . .
N2 C13 C18 C17 -173.5(7) . .
C16 C15 C19 C22 -2.4(13) . .
C14 C15 C19 C22 174.8(8) . .
C16 C15 C19 C21 115.3(9) . .
C14 C15 C19 C21 -67.5(10) . .
C16 C15 C19 C20 -126.1(9) . .
C14 C15 C19 C20 51.0(10) . .
Cu1 O2 C24 O4 5.3(9) 2_655 .
Cu1 O2 C24 O4 168.1(7) . .
Cu1 O2 C24 O3 -174.4(6) 2_655 .
Cu1 O2 C24 O3 -11.6(16) . .
Cu2 O3 C24 O4 2.9(8) . .
Cu2 O3 C24 O2 -177.4(6) . .
C29 N4 C25 C26 1.3(14) . .
Cu2 N4 C25 C26 -177.0(7) . .
N4 C25 C26 C27 -2.6(14) . .
C25 C26 C27 C28 1.4(16) . .
C26 C27 C28 C29 1.1(16) . .
C25 N4 C29 C28 1.4(14) . .
Cu2 N4 C29 C28 179.8(7) . .
C25 N4 C29 C30 -173.6(8) . .
Cu2 N4 C29 C30 4.8(10) . .
C27 C28 C29 N4 -2.5(14) . .
C27 C28 C29 C30 172.2(9) . .
N4 C29 C30 N5 -23.6(11) . .
C28 C29 C30 N5 161.4(8) . .
C31 N5 C30 C29 142.9(8) . .
C37 N5 C30 C29 -93.8(9) . .
Cu2 N5 C30 C29 29.5(8) . .
C37 N5 C31 C32 82.0(9) . .
C30 N5 C31 C32 -153.8(8) . .
Cu2 N5 C31 C32 -38.4(8) . .
C36 N6 C32 C33 -0.4(13) . .
Cu2 N6 C32 C33 -178.2(7) . .
C36 N6 C32 C31 177.7(8) . .
Cu2 N6 C32 C31 0.0(10) . .
N5 C31 C32 N6 27.5(11) . .
N5 C31 C32 C33 -154.5(9) . .
N6 C32 C33 C34 0.5(16) . .
C31 C32 C33 C34 -177.5(10) . .
C32 C33 C34 C35 0.7(18) . .
C33 C34 C35 C36 -1.9(18) . .
C32 N6 C36 C35 -0.8(14) . .
Cu2 N6 C36 C35 176.5(7) . .
C34 C35 C36 N6 2.0(16) . .
C31 N5 C37 C42 -124.8(9) . .
C30 N5 C37 C42 110.5(10) . .
Cu2 N5 C37 C42 -9.6(11) . .
C31 N5 C37 C38 58.0(12) . .
C30 N5 C37 C38 -66.7(12) . .
Cu2 N5 C37 C38 173.1(8) . .
C42 C37 C38 C39 -1.1(16) . .
N5 C37 C38 C39 176.1(10) . .
C37 C38 C39 C40 -1.3(16) . .
C37 C38 C39 C43 180.0(12) . .
C38 C39 C40 C41 2.9(15) . .
C43 C39 C40 C41 -178.4(12) . .
C39 C40 C41 C42 -2.1(15) . .
C38 C37 C42 O5 -176.3(9) . .
N5 C37 C42 O5 6.4(13) . .
C38 C37 C42 C41 2.0(14) . .
N5 C37 C42 C41 -175.3(8) . .
C47 O5 C42 C37 -146.0(9) . .
Cu2 O5 C42 C37 -0.2(10) . .
C47 O5 C42 C41 35.8(12) . .
Cu2 O5 C42 C41 -178.4(7) . .
C40 C41 C42 C37 -0.5(13) . .
C40 C41 C42 O5 177.7(9) . .
C40 C39 C43 C45 -119.6(14) . .
C38 C39 C43 C45 59.0(18) . .
C40 C39 C43 C44 6(2) . .
C38 C39 C43 C44 -175.1(13) . .
C40 C39 C43 C46 125.1(13) . .
C38 C39 C43 C46 -56.3(16) . .
C119 B1 C101 C102 173.5(9) . .
C107 B1 C101 C102 55.1(12) . .
C113 B1 C101 C102 -66.7(11) . .
C119 B1 C101 C106 -9.5(15) . .
C107 B1 C101 C106 -127.9(10) . .
C113 B1 C101 C106 110.3(10) . .
C106 C101 C102 C103 -0.7(14) . .
B1 C101 C102 C103 176.8(10) . .
C106 C101 C102 F1 -176.5(8) . .
B1 C101 C102 F1 1.0(13) . .
C101 C102 C103 F2 -178.1(9) . .
F1 C102 C103 F2 -2.1(14) . .
C101 C102 C103 C104 1.7(17) . .
F1 C102 C103 C104 177.7(8) . .
C102 C103 C104 C105 -0.8(15) . .
F2 C103 C104 C105 179.0(9) . .
C102 C103 C104 F3 178.3(9) . .
F2 C103 C104 F3 -1.9(14) . .
F3 C104 C105 F4 1.7(15) . .
C103 C104 C105 F4 -179.2(9) . .
F3 C104 C105 C106 -180.0(9) . .
C103 C104 C105 C106 -0.9(15) . .
C102 C101 C106 F5 177.9(8) . .
B1 C101 C106 F5 0.7(14) . .
C102 C101 C106 C105 -1.2(14) . .
B1 C101 C106 C105 -178.3(10) . .
F4 C105 C106 F5 1.2(13) . .
C104 C105 C106 F5 -177.1(8) . .
F4 C105 C106 C101 -179.7(8) . .
C104 C105 C106 C101 2.0(15) . .
C119 B1 C107 C112 -109.9(11) . .
C101 B1 C107 C112 15.1(14) . .
C113 B1 C107 C112 132.7(10) . .
C119 B1 C107 C108 61.8(11) . .
C101 B1 C107 C108 -173.2(9) . .
C113 B1 C107 C108 -55.6(12) . .
C112 C107 C108 F6 176.2(9) . .
B1 C107 C108 F6 3.4(14) . .
C112 C107 C108 C109 -3.8(16) . .
B1 C107 C108 C109 -176.6(10) . .
F6 C108 C109 F7 1.0(15) . .
C107 C108 C109 F7 -179.0(9) . .
F6 C108 C109 C110 -177.8(10) . .
C107 C108 C109 C110 2.2(18) . .
F7 C109 C110 F8 0.1(17) . .
C108 C109 C110 F8 179.0(10) . .
F7 C109 C110 C111 -178.0(10) . .
C108 C109 C110 C111 0.8(17) . .
F8 C110 C111 F9 0.8(17) . .
C109 C110 C111 F9 179.0(10) . .
F8 C110 C111 C112 -179.9(10) . .
C109 C110 C111 C112 -1.8(17) . .
C108 C107 C112 F10 -176.7(8) . .
B1 C107 C112 F10 -4.5(16) . .
C108 C107 C112 C111 2.8(16) . .
B1 C107 C112 C111 175.0(10) . .
F9 C111 C112 C107 179.1(9) . .
C110 C111 C112 C107 -0.2(18) . .
F9 C111 C112 F10 -1.4(15) . .
C110 C111 C112 F10 179.3(9) . .
C119 B1 C113 C118 57.7(11) . .
C107 B1 C113 C118 171.2(8) . .
C101 B1 C113 C118 -65.9(11) . .
C119 B1 C113 C114 -116.8(11) . .
C107 B1 C113 C114 -3.2(15) . .
C101 B1 C113 C114 119.7(11) . .
C118 C113 C114 F11 173.3(9) . .
B1 C113 C114 F11 -12.2(17) . .
C118 C113 C114 C115 -5.7(16) . .
B1 C113 C114 C115 168.7(11) . .
F11 C114 C115 F12 3.5(16) . .
C113 C114 C115 F12 -177.4(10) . .
F11 C114 C115 C116 179.5(10) . .
C113 C114 C115 C116 -1.4(18) . .
F12 C115 C116 C117 -175.5(10) . .
C114 C115 C116 C117 8.4(18) . .
F12 C115 C116 F13 3.5(18) . .
C114 C115 C116 F13 -172.6(10) . .
C115 C116 C117 F14 176.6(11) . .
F13 C116 C117 F14 -2.4(16) . .
C115 C116 C117 C118 -7.8(17) . .
F13 C116 C117 C118 173.1(9) . .
C114 C113 C118 F15 -178.7(8) . .
B1 C113 C118 F15 6.2(13) . .
C114 C113 C118 C117 6.3(15) . .
B1 C113 C118 C117 -168.9(9) . .
F14 C117 C118 F15 0.5(14) . .
C116 C117 C118 F15 -175.2(9) . .
F14 C117 C118 C113 175.9(9) . .
C116 C117 C118 C113 0.2(16) . .
C107 B1 C119 C124 67.2(10) . .
C101 B1 C119 C124 -56.8(12) . .
C113 B1 C119 C124 -173.8(8) . .
C107 B1 C119 C120 -107.3(10) . .
C101 B1 C119 C120 128.7(9) . .
C113 B1 C119 C120 11.8(13) . .
C124 C119 C120 F16 -177.5(8) . .
B1 C119 C120 F16 -2.7(14) . .
C124 C119 C120 C121 -1.1(12) . .
B1 C119 C120 C121 173.7(9) . .
F16 C120 C121 C122 176.7(8) . .
C119 C120 C121 C122 0.1(15) . .
F16 C120 C121 F17 -2.3(12) . .
C119 C120 C121 F17 -178.9(7) . .
C120 C121 C122 F18 -176.8(8) . .
F17 C121 C122 F18 2.3(14) . .
C120 C121 C122 C123 0.0(14) . .
F17 C121 C122 C123 179.1(7) . .
F18 C122 C123 F19 -2.7(13) . .
C121 C122 C123 F19 -179.6(8) . .
F18 C122 C123 C124 178.0(8) . .
C121 C122 C123 C124 1.0(13) . .
F19 C123 C124 C119 178.4(8) . .
C122 C123 C124 C119 -2.2(15) . .
F19 C123 C124 F20 2.6(13) . .
C122 C123 C124 F20 -178.0(8) . .
C120 C119 C124 C123 2.1(13) . .
B1 C119 C124 C123 -173.2(9) . .
C120 C119 C124 F20 177.9(7) . .
B1 C119 C124 F20 2.6(12) . .
C213 B2 C201 C202 -108.7(10) . .
C219 B2 C201 C202 14.6(13) . .
C207 B2 C201 C202 127.8(9) . .
C213 B2 C201 C206 63.3(10) . .
C219 B2 C201 C206 -173.4(8) . .
C207 B2 C201 C206 -60.3(11) . .
C206 C201 C202 F21 -178.2(8) . .
B2 C201 C202 F21 -5.7(14) . .
C206 C201 C202 C203 1.9(13) . .
B2 C201 C202 C203 174.4(9) . .
F21 C202 C203 F22 -0.6(12) . .
C201 C202 C203 F22 179.4(8) . .
F21 C202 C203 C204 176.3(8) . .
C201 C202 C203 C204 -3.7(15) . .
F22 C203 C204 F23 -1.8(14) . .
C202 C203 C204 F23 -178.8(8) . .
F22 C203 C204 C205 179.3(8) . .
C202 C203 C204 C205 2.4(15) . .
F23 C204 C205 F24 2.1(14) . .
C203 C204 C205 F24 -179.0(9) . .
F23 C204 C205 C206 -178.4(9) . .
C203 C204 C205 C206 0.5(14) . .
F24 C205 C206 F25 -0.1(13) . .
C204 C205 C206 F25 -179.5(8) . .
F24 C205 C206 C201 177.1(8) . .
C204 C205 C206 C201 -2.4(15) . .
C202 C201 C206 C205 1.2(13) . .
B2 C201 C206 C205 -172.1(9) . .
C202 C201 C206 F25 178.3(7) . .
B2 C201 C206 F25 5.0(12) . .
C213 B2 C207 C208 -129.1(10) . .
C201 B2 C207 C208 -12.3(14) . .
C219 B2 C207 C208 108.3(10) . .
C213 B2 C207 C212 57.1(12) . .
C201 B2 C207 C212 173.8(8) . .
C219 B2 C207 C212 -65.6(10) . .
C212 C207 C208 F26 178.4(8) . .
B2 C207 C208 F26 4.2(16) . .
C212 C207 C208 C209 -0.1(15) . .
B2 C207 C208 C209 -174.3(10) . .
F26 C208 C209 F27 1.1(15) . .
C207 C208 C209 F27 179.7(10) . .
F26 C208 C209 C210 -178.9(9) . .
C207 C208 C209 C210 -0.3(18) . .
F27 C209 C210 C211 -179.8(10) . .
C208 C209 C210 C211 0.2(17) . .
F27 C209 C210 F28 0.1(16) . .
C208 C209 C210 F28 -179.9(10) . .
F28 C210 C211 F29 3.0(16) . .
C209 C210 C211 F29 -177.1(9) . .
F28 C210 C211 C212 -179.7(9) . .
C209 C210 C211 C212 0.2(16) . .
F29 C211 C212 F30 -3.3(14) . .
C210 C211 C212 F30 179.4(9) . .
F29 C211 C212 C207 176.6(9) . .
C210 C211 C212 C207 -0.7(16) . .
C208 C207 C212 F30 -179.4(8) . .
B2 C207 C212 F30 -4.8(13) . .
C208 C207 C212 C211 0.6(15) . .
B2 C207 C212 C211 175.2(9) . .
C201 B2 C213 C218 -108.1(10) . .
C219 B2 C213 C218 129.1(10) . .
C207 B2 C213 C218 13.8(14) . .
C201 B2 C213 C214 67.9(11) . .
C219 B2 C213 C214 -54.9(11) . .
C207 B2 C213 C214 -170.1(9) . .
C218 C213 C214 F31 177.9(8) . .
B2 C213 C214 F31 1.3(13) . .
C218 C213 C214 C215 -1.3(14) . .
B2 C213 C214 C215 -177.9(9) . .
F31 C214 C215 C216 -179.9(9) . .
C213 C214 C215 C216 -0.7(16) . .
F31 C214 C215 F32 2.8(14) . .
C213 C214 C215 F32 -177.9(9) . .
C214 C215 C216 F33 179.3(9) . .
F32 C215 C216 F33 -3.5(15) . .
C214 C215 C216 C217 3.3(16) . .
F32 C215 C216 C217 -179.4(10) . .
F33 C216 C217 F34 2.8(16) . .
C215 C216 C217 F34 178.7(9) . .
F33 C216 C217 C218 -179.6(9) . .
C215 C216 C217 C218 -3.7(16) . .
F34 C217 C218 F35 0.4(14) . .
C216 C217 C218 F35 -177.2(9) . .
F34 C217 C218 C213 179.2(9) . .
C216 C217 C218 C213 1.7(17) . .
C214 C213 C218 C217 0.8(14) . .
B2 C213 C218 C217 177.1(10) . .
C214 C213 C218 F35 179.6(8) . .
B2 C213 C218 F35 -4.1(15) . .
C213 B2 C219 C224 -11.9(12) . .
C201 B2 C219 C224 -128.8(9) . .
C207 B2 C219 C224 111.2(9) . .
C213 B2 C219 C220 172.7(8) . .
C201 B2 C219 C220 55.7(11) . .
C207 B2 C219 C220 -64.3(9) . .
C224 C219 C220 F36 -178.2(7) . .
B2 C219 C220 F36 -2.1(11) . .
C224 C219 C220 C221 2.3(12) . .
B2 C219 C220 C221 178.4(8) . .
F36 C220 C221 F37 -0.7(12) . .
C219 C220 C221 F37 178.8(8) . .
F36 C220 C221 C222 179.7(8) . .
C219 C220 C221 C222 -0.8(14) . .
F37 C221 C222 F38 0.1(13) . .
C220 C221 C222 F38 179.7(8) . .
F37 C221 C222 C223 178.7(8) . .
C220 C221 C222 C223 -1.7(14) . .
F38 C222 C223 F39 -0.1(12) . .
C221 C222 C223 F39 -178.8(8) . .
F38 C222 C223 C224 -179.0(8) . .
C221 C222 C223 C224 2.3(13) . .
F39 C223 C224 F40 3.3(12) . .
C222 C223 C224 F40 -177.9(7) . .
F39 C223 C224 C219 -179.5(8) . .
C222 C223 C224 C219 -0.7(13) . .
C220 C219 C224 F40 175.5(7) . .
B2 C219 C224 F40 -0.3(13) . .
C220 C219 C224 C223 -1.6(12) . .
B2 C219 C224 C223 -177.4(8) . .
C1S C2S O1S C4S -178.6(14) . .
C2S O1S C4S C5S 176.8(15) . .

loop_
_diffrn_scan_number
_diffrn_scan_type
_diffrn_scan_start
_diffrn_scan_end
_diffrn_scan_width
_diffrn_scan_exptime
_diffrn_scan_omega
_diffrn_scan_theta
_diffrn_scan_kappa
_diffrn_scan_phi
_diffrn_scan_omega1
_diffrn_scan_theta1
_diffrn_scan_frames
1 omega -1.00 41.00 1.00 60.00 - 21.57 -128.00 216.00 0.00 0.00 42
2 omega -6.00 44.00 1.00 60.00 - 21.57 45.00 0.00 0.00 0.00 50
3 omega -6.00 44.00 1.00 60.00 - 21.57 45.00 120.00 0.00 0.00 50
4 omega 42.00 94.00 1.00 60.00 - 21.57 75.00 120.00 0.00 0.00 52
5 omega -51.00 -1.00 1.00 60.00 - 21.57 -45.00 240.00 0.00 0.00 50
6 omega -51.00 -1.00 1.00 60.00 - 21.57 -45.00 0.00 0.00 0.00 50
7 omega 2.00 54.00 1.00 60.00 - 21.57 -75.00 240.00 0.00 0.00 52
8 omega 44.00 91.00 1.00 60.00 - 21.57 45.00 0.00 0.00 0.00 47
9 omega -11.00 41.00 1.00 60.00 - 21.57 75.00 120.00 0.00 0.00 52
10 omega 41.00 83.00 1.00 60.00 - 21.57 -128.00 216.00 0.00 0.00 42
11 omega -53.00 -2.00 1.00 60.00 - -22.34 75.00 0.00 0.00 0.00 51
12 omega 0.00 28.00 1.00 60.00 - -22.34 45.00 120.00 0.00 0.00 28
13 omega -28.00 0.00 1.00 60.00 - -22.34 45.00 240.00 0.00 0.00 28
